data_2108645
loop_
_publ_author_name
'Nespolo, Massimo'
'Smaha, Rebecca W.'
'Parkin, Sean'

_publ_section_title
;
 Zero-obliquity twin lattice quasi-symmetry threefold twinning in
 1-{(<i>R</i>)-1-[(3-oxo-2-isoindolinoyl)methyl]-2-propenyl}-5-methyl-2,3-indolinedione
;
_publ_section_keywords
;
Twinning, Zero-obliquity TLQS, Twin misfit, Chromatic symmetry.
;
_journal_coeditor_code DK5096
_journal_issue 4
_journal_name_full 'Acta Crystallographica Section B'
_journal_page_first
;
;
_journal_paper_doi 10.1107/S2052520620008021
_journal_volume 76
_journal_year 2020
_chemical_absolute_configuration ad
_chemical_formula_moiety '(C21 H16 N2 O4)'
_chemical_formula_sum 'C21 H16 N2 O4'
_chemical_formula_weight 360.69
_space_group_crystal_system monoclinic
_space_group_IT_number 4
_space_group_name_Hall 'P 2yb (1/2*x,y,-1/2*x+z)'
_space_group_name_H-M_alt 'B 1 21 1'
_atom_sites_solution_hydrogens geom
_atom_sites_solution_primary dual
_audit_block_doi 10.5517/ccdc.csd.cc24hrdt
_audit_creation_date 2019-11-23
_audit_creation_method
;
Olex2 1.2
(compiled 2018.05.29 svn.r3508 for OlexSys, GUI svn.r5506)
;
_audit_update_record
;
2020-02-01 deposited with the CCDC. 2020-04-16 downloaded from the CCDC.
;
_cell_angle_alpha 90
_cell_angle_beta 119.896(2)
_cell_angle_gamma 90
_cell_formula_units_Z 24
_cell_length_a 15.5993(8)
_cell_length_b 49.062(2)
_cell_length_c 15.6099(8)
_cell_measurement_reflns_used 9604
_cell_measurement_temperature 100(2)
_cell_measurement_theta_max 78.47
_cell_measurement_theta_min 3.39
_cell_volume 10357.0(9)
_computing_cell_refinement '<i>APEX3</i> (Bruker-AXS, 2016)'
_computing_data_collection '<i>APEX3</i> (Bruker-AXS, 2016)'
_computing_data_reduction '<i>APEX3</i> (Bruker-AXS, 2016)'
_computing_molecular_graphics 'Olex2 (Dolomanov et al., 2009)'
_computing_publication_material 'Olex2 (Dolomanov et al., 2009)'
_computing_structure_refinement 'XL (Sheldrick, 2008)'
_computing_structure_solution 'ShelXD (Sheldrick, 2008)'
_diffrn_ambient_temperature 100
_diffrn_detector 'Bruker Photon II'
_diffrn_detector_area_resol_mean 7.3910
_diffrn_detector_type 'CMOS area detector'
_diffrn_measured_fraction_theta_full 1.000
_diffrn_measured_fraction_theta_max 0.988
_diffrn_measurement_device 'four-circle diffractometer'
_diffrn_measurement_device_type 'D8 Venture'
_diffrn_measurement_method '\w and \f scans'
_diffrn_radiation_collimation 'focusing mirrors'
_diffrn_radiation_monochromator 'mirror optics'
_diffrn_radiation_probe x-ray
_diffrn_radiation_type CuK\a
_diffrn_radiation_wavelength 1.54178
_diffrn_reflns_av_R_equivalents 0.0579
_diffrn_reflns_av_unetI/netI 0.0357
_diffrn_reflns_Laue_measured_fraction_full 1.000
_diffrn_reflns_Laue_measured_fraction_max 0.988
_diffrn_reflns_limit_h_max 19
_diffrn_reflns_limit_h_min -18
_diffrn_reflns_limit_k_max 62
_diffrn_reflns_limit_k_min -62
_diffrn_reflns_limit_l_max 19
_diffrn_reflns_limit_l_min -19
_diffrn_reflns_number 349707
_diffrn_reflns_point_group_measured_fraction_full 0.999
_diffrn_reflns_point_group_measured_fraction_max 0.972
_diffrn_reflns_theta_full 67.679
_diffrn_reflns_theta_max 80.169
_diffrn_reflns_theta_min 1.801
_diffrn_source 'microfocus sealed X-ray tube'
_diffrn_source_type 'Incoatec I\ms'
_diffrn_standards_number 0
_exptl_absorpt_coefficient_mu 0.802
_exptl_absorpt_correction_T_max 0.3295
_exptl_absorpt_correction_T_min 0.2082
_exptl_absorpt_correction_type multi-scan
_exptl_absorpt_process_details
; 
'SADABS-2016/2 (Bruker, 2016/2) was used for absorption correction. 
wR2(int) was 0.1413 before and 0.0816 after correction. The Ratio of minimum
 to maximum transmission is 0.6319. The \l/2 correction factor is Not present.'
;
_exptl_crystal_colour 'clear orange'
_exptl_crystal_colour_lustre clear
_exptl_crystal_colour_primary orange
_exptl_crystal_density_diffrn 1.387
_exptl_crystal_description hexagonal
_exptl_crystal_F_000 4512
_exptl_crystal_recrystallization_method 'Re-crystallisation from solvent: Dichloromethane, hexanes'
_exptl_crystal_size_max 0.68
_exptl_crystal_size_mid 0.073
_exptl_crystal_size_min 0.073
_refine_diff_density_max 0.205
_refine_diff_density_min -0.238
_refine_diff_density_rms 0.045
_refine_ls_abs_structure_details
;
 Flack x determined using 9960 quotients [(I+)-(I-)]/[(I+)+(I-)]
 (Parsons, Flack and Wagner, Acta Cryst. B69 (2013) 249-259).
;
_refine_ls_abs_structure_Flack 0.00(5)
_refine_ls_extinction_coef 0.00019(3)
_refine_ls_extinction_expression Fc^*^=kFc[1+0.001xFc^2^\l^3^/sin(2\q)]^-1/4^
_refine_ls_extinction_method 'SHELXL-2018/3 (Sheldrick, 2008)'
_refine_ls_goodness_of_fit_ref 1.080
_refine_ls_hydrogen_treatment constr
_refine_ls_matrix_type full
_refine_ls_number_parameters 1468
_refine_ls_number_reflns 43677
_refine_ls_number_restraints 1
_refine_ls_restrained_S_all 1.080
_refine_ls_R_factor_all 0.0497
_refine_ls_R_factor_gt 0.0440
_refine_ls_shift/su_max 0.001
_refine_ls_shift/su_mean 0.000
_refine_ls_structure_factor_coef Fsqd
_refine_ls_weighting_details 'w=1/[\s^2^(Fo^2^)+(0.0593P)^2^+4.2575P] where P=(Fo^2^+2Fc^2^)/3'
_refine_ls_weighting_scheme calc
_refine_ls_wR_factor_gt 0.1138
_refine_ls_wR_factor_ref 0.1211
_reflns_Friedel_coverage 0.945
_reflns_Friedel_fraction_full 0.998
_reflns_Friedel_fraction_max 0.955
_reflns_number_gt 39928
_reflns_number_total 43677
_reflns_threshold_expression 'I > 2\s(I)'
_cod_data_source_file dk5096sup1.cif
_cod_data_source_block I
_cod_original_sg_symbol_Hall 'B 2yb'
_cod_original_sg_symbol_H-M 'B 2yb'
_cod_database_code 2108645
_publcif_datablock.id {4b779a56-0398-4ad9-a1fa-11e8a82a37e5}

_shelx_shelxl_version_number 2018/3
_shelx_space_group_comment
;
The symmetry employed for this shelxl refinement is uniquely defined
by the following loop, which should always be used as a source of
symmetry information in preference to the above space-group names.
They are only intended as comments.
;
_shelx_estimated_absorpt_t_max 0.944
_shelx_estimated_absorpt_t_min 0.612
_publcif_info_exptl_table_max_cols 4
_publcif_info_exptl_table_use_headnotes n
_publcif_funding_html
;<span class="funder">
<span class="fundref-name" data-id="100000001">National Science
 Foundation</span>
<span class="fundref-subname" data-id=""></span> 
(<span class="fundref-grant-group"><span class="fundref-grant-type">award</span> No. 
<span class="fundref-grant-id">ECCS-1542152</span></span>).
</span>
;

loop_
_space_group_symop_operation_xyz
'x, y, z'
'-x, y+1/2, -z'
'x+1/2, y, z+1/2'
'-x+1/2, y+1/2, -z+1/2'

loop_
_atom_site_label
_atom_site_type_symbol
_atom_site_fract_x
_atom_site_fract_y
_atom_site_fract_z
_atom_site_U_iso_or_equiv
_atom_site_adp_type
_atom_site_occupancy
_atom_site_site_symmetry_order
_atom_site_calc_flag
_atom_site_refinement_flags_posn
_atom_site_refinement_flags_adp
_atom_site_refinement_flags_occupancy
_atom_site_disorder_assembly
_atom_site_disorder_group
O1_1 O 0.7961(3) 0.69966(8) 0.3393(3) 0.0329(9) Uani 1 1 d . . . . .
O2_1 O 0.6413(3) 0.75692(8) 0.0737(3) 0.0297(8) Uani 1 1 d . . . . .
O3_1 O 0.4598(3) 0.70594(9) 0.0938(3) 0.0362(9) Uani 1 1 d . . . . .
O4_1 O 0.4072(3) 0.65882(10) 0.1751(3) 0.0400(10) Uani 1 1 d . . . . .
N1_1 N 0.7189(3) 0.72338(8) 0.1914(3) 0.0224(9) Uani 1 1 d . . . . .
N2_1 N 0.5795(4) 0.67571(9) 0.1035(3) 0.0260(9) Uani 1 1 d . . . . .
C1_1 C 0.7554(4) 0.72011(11) 0.2925(4) 0.0247(11) Uani 1 1 d . . . . .
C2_1 C 0.7332(4) 0.74614(11) 0.3261(4) 0.0227(10) Uani 1 1 d . . . . .
C3_1 C 0.7539(5) 0.75442(12) 0.4194(4) 0.0299(12) Uani 1 1 d . . . . .
H3_1 H 0.789180 0.743086 0.475703 0.036 Uiso 1 1 calc R . . . .
C4_1 C 0.7206(5) 0.77999(12) 0.4264(5) 0.0338(13) Uani 1 1 d . . . . .
H4_1 H 0.732532 0.786123 0.489182 0.041 Uiso 1 1 calc R . . . .
C5_1 C 0.6704(5) 0.79700(12) 0.3455(5) 0.0323(13) Uani 1 1 d . . . . .
H5_1 H 0.649134 0.814441 0.353805 0.039 Uiso 1 1 calc R . . . .
C6_1 C 0.6509(5) 0.78880(12) 0.2519(5) 0.0292(11) Uani 1 1 d . . . . .
H6_1 H 0.617039 0.800297 0.195831 0.035 Uiso 1 1 calc R . . . .
C7_1 C 0.6832(4) 0.76323(11) 0.2448(4) 0.0229(11) Uani 1 1 d . . . . .
C8_1 C 0.6752(4) 0.74899(11) 0.1577(4) 0.0245(10) Uani 1 1 d . . . . .
C9_1 C 0.7227(4) 0.70327(10) 0.1254(4) 0.0260(10) Uani 1 1 d . . . . .
H9A_1 H 0.765881 0.687970 0.164583 0.031 Uiso 1 1 calc R . . . .
H9B_1 H 0.751520 0.711613 0.087690 0.031 Uiso 1 1 calc R . . . .
C10_1 C 0.6193(4) 0.69248(10) 0.0538(4) 0.0261(10) Uani 1 1 d . . . . .
H10_1 H 0.575385 0.708820 0.027753 0.031 Uiso 1 1 calc R . . . .
C11_1 C 0.6105(4) 0.67790(10) -0.0345(3) 0.0312(11) Uani 1 1 d . . . . .
H11_1 H 0.550808 0.668115 -0.073433 0.037 Uiso 1 1 calc R . . . .
C12_1 C 0.6759(4) 0.67707(10) -0.0643(4) 0.0287(11) Uani 1 1 d . . . . .
H12A_1 H 0.736939 0.686476 -0.028264 0.034 Uiso 1 1 calc R . . . .
H12B_1 H 0.662013 0.667065 -0.121939 0.034 Uiso 1 1 calc R . . . .
C13_1 C 0.6054(4) 0.64854(11) 0.1340(4) 0.0255(11) Uani 1 1 d . . . . .
C14_1 C 0.6815(4) 0.63303(10) 0.1381(4) 0.0271(10) Uani 1 1 d . . . . .
H14_1 H 0.727006 0.640687 0.121068 0.032 Uiso 1 1 calc R . . . .
C15_1 C 0.6898(4) 0.60581(10) 0.1679(4) 0.0291(10) Uani 1 1 d . . . . .
H15_1 H 0.740540 0.594872 0.168834 0.035 Uiso 1 1 calc R . . . .
C16_1 C 0.6259(4) 0.59410(9) 0.1966(3) 0.0291(10) Uani 1 1 d . . . . .
C17_1 C 0.6390(4) 0.56462(10) 0.2286(4) 0.0364(11) Uani 1 1 d . . . . .
H17A_1 H 0.683359 0.563502 0.300215 0.055 Uiso 1 1 calc GR . . . .
H17B_1 H 0.667428 0.554409 0.194796 0.055 Uiso 1 1 calc GR . . . .
H17C_1 H 0.574550 0.556826 0.211607 0.055 Uiso 1 1 calc GR . . . .
C18_1 C 0.5523(4) 0.61051(11) 0.1959(3) 0.0285(10) Uani 1 1 d . . . . .
H18_1 H 0.509117 0.603264 0.216552 0.034 Uiso 1 1 calc R . . . .
C19_1 C 0.5427(4) 0.63723(12) 0.1651(4) 0.0282(11) Uani 1 1 d . . . . .
C20_1 C 0.4735(4) 0.65862(13) 0.1557(4) 0.0305(12) Uani 1 1 d . . . . .
C21_1 C 0.4994(5) 0.68399(12) 0.1126(4) 0.0290(11) Uani 1 1 d . . . . .
O1_2 O 0.7783(3) 0.69920(8) 0.8077(3) 0.0367(9) Uani 1 1 d . . . . .
O2_2 O 0.6199(3) 0.76242(7) 0.5627(3) 0.0314(8) Uani 1 1 d . . . . .
O3_2 O 0.4390(3) 0.70446(8) 0.5831(3) 0.0303(8) Uani 1 1 d . . . . .
O4_2 O 0.4284(3) 0.65756(9) 0.6950(3) 0.0342(9) Uani 1 1 d . . . . .
N1_2 N 0.6996(3) 0.72657(8) 0.6686(3) 0.0244(9) Uani 1 1 d . . . . .
N2_2 N 0.5651(3) 0.67852(9) 0.5865(3) 0.0222(8) Uani 1 1 d . . . . .
C1_2 C 0.7393(4) 0.72060(11) 0.7693(4) 0.0273(11) Uani 1 1 d . . . . .
C2_2 C 0.7218(4) 0.74555(11) 0.8126(4) 0.0263(11) Uani 1 1 d . . . . .
C3_2 C 0.7464(5) 0.75127(14) 0.9088(5) 0.0366(14) Uani 1 1 d . . . . .
H3_2 H 0.782343 0.738739 0.961090 0.044 Uiso 1 1 calc R . . . .
C4_2 C 0.7158(5) 0.77638(14) 0.9248(5) 0.0403(16) Uani 1 1 d . . . . .
H4_2 H 0.730704 0.780949 0.989925 0.048 Uiso 1 1 calc R . . . .
C5_2 C 0.6647(5) 0.79493(13) 0.8502(5) 0.0364(14) Uani 1 1 d . . . . .
H5_2 H 0.645174 0.811826 0.864906 0.044 Uiso 1 1 calc R . . . .
C6_2 C 0.6413(5) 0.78933(12) 0.7537(5) 0.0301(12) Uani 1 1 d . . . . .
H6_2 H 0.606552 0.802023 0.701694 0.036 Uiso 1 1 calc R . . . .
C7_2 C 0.6712(4) 0.76439(11) 0.7375(4) 0.0241(11) Uani 1 1 d . . . . .
C8_2 C 0.6574(4) 0.75260(10) 0.6446(4) 0.0234(10) Uani 1 1 d . . . . .
C9_2 C 0.6974(4) 0.70825(9) 0.5950(4) 0.0249(10) Uani 1 1 d . . . . .
H9A_2 H 0.744442 0.693102 0.628130 0.030 Uiso 1 1 calc R . . . .
H9B_2 H 0.718178 0.718132 0.553121 0.030 Uiso 1 1 calc R . . . .
C10_2 C 0.5926(4) 0.69664(9) 0.5299(3) 0.0233(10) Uani 1 1 d . . . . .
H10_2 H 0.546045 0.712474 0.508846 0.028 Uiso 1 1 calc R . . . .
C11_2 C 0.5756(4) 0.68273(8) 0.4372(3) 0.0240(10) Uani 1 1 d . . . . .
H11_2 H 0.511539 0.675518 0.394866 0.029 Uiso 1 1 calc R . . . .
C12_2 C 0.6425(4) 0.67965(10) 0.4095(4) 0.0313(12) Uani 1 1 d . . . . .
H12A_2 H 0.707515 0.686562 0.449627 0.038 Uiso 1 1 calc R . . . .
H12B_2 H 0.625553 0.670539 0.349361 0.038 Uiso 1 1 calc R . . . .
C13_2 C 0.6085(4) 0.65289(10) 0.6249(4) 0.0199(9) Uani 1 1 d . . . . .
C14_2 C 0.6855(4) 0.63998(9) 0.6209(4) 0.0213(9) Uani 1 1 d . . . . .
H14_2 H 0.717737 0.648362 0.589651 0.026 Uiso 1 1 calc R . . . .
C15_2 C 0.7142(3) 0.61425(9) 0.6642(3) 0.0222(9) Uani 1 1 d . . . . .
H15_2 H 0.766328 0.605096 0.661320 0.027 Uiso 1 1 calc R . . . .
C16_2 C 0.6691(3) 0.60133(8) 0.7120(3) 0.0229(9) Uani 1 1 d . . . . .
C17_2 C 0.7039(3) 0.57378(8) 0.7588(3) 0.0285(9) Uani 1 1 d . . . . .
H17A_2 H 0.721918 0.574693 0.828537 0.043 Uiso 1 1 calc GR . . . .
H17B_2 H 0.761716 0.568265 0.753948 0.043 Uiso 1 1 calc GR . . . .
H17C_2 H 0.650780 0.560431 0.724525 0.043 Uiso 1 1 calc GR . . . .
C18_2 C 0.5914(3) 0.61492(9) 0.7142(3) 0.0242(9) Uani 1 1 d . . . . .
H18_2 H 0.558374 0.606629 0.744675 0.029 Uiso 1 1 calc R . . . .
C19_2 C 0.5629(4) 0.64027(10) 0.6721(4) 0.0226(10) Uani 1 1 d . . . . .
C20_2 C 0.4863(4) 0.65915(11) 0.6649(4) 0.0245(10) Uani 1 1 d . . . . .
C21_2 C 0.4899(4) 0.68422(11) 0.6056(4) 0.0238(10) Uani 1 1 d . . . . .
O1_5 O 0.4309(3) 0.36308(7) 0.2241(3) 0.0280(8) Uani 1 1 d . . . . .
O2_5 O 0.6809(2) 0.42520(7) 0.3107(3) 0.0285(7) Uani 1 1 d . . . . .
O3_5 O 0.6573(2) 0.37123(6) 0.1143(2) 0.0314(7) Uani 1 1 d . . . . .
O4_5 O 0.5605(2) 0.32339(7) -0.0129(2) 0.0317(7) Uani 1 1 d . . . . .
N1_5 N 0.5729(3) 0.38971(8) 0.2839(3) 0.0214(8) Uani 1 1 d . . . . .
N2_5 N 0.6603(3) 0.34273(7) 0.2333(3) 0.0212(7) Uani 1 1 d . . . . .
C1_5 C 0.4712(4) 0.38417(9) 0.2245(4) 0.0215(10) Uani 1 1 d . . . . .
C2_5 C 0.4272(4) 0.40932(9) 0.1638(3) 0.0204(9) Uani 1 1 d . . . . .
C3_5 C 0.3303(3) 0.41551(9) 0.0936(3) 0.0249(9) Uani 1 1 d . . . . .
H3_5 H 0.277732 0.403198 0.079070 0.030 Uiso 1 1 calc R . . . .
C4_5 C 0.3130(4) 0.44065(11) 0.0453(3) 0.0294(10) Uani 1 1 d . . . . .
H4_5 H 0.247736 0.445434 -0.003986 0.035 Uiso 1 1 calc R . . . .
C5_5 C 0.3908(4) 0.45880(10) 0.0686(4) 0.0281(11) Uani 1 1 d . . . . .
H5_5 H 0.377274 0.475780 0.035050 0.034 Uiso 1 1 calc R . . . .
C6_5 C 0.4873(4) 0.45251(9) 0.1397(3) 0.0267(9) Uani 1 1 d . . . . .
H6_5 H 0.539753 0.464931 0.155255 0.032 Uiso 1 1 calc R . . . .
C7_5 C 0.5048(4) 0.42761(9) 0.1873(4) 0.0235(10) Uani 1 1 d . . . . .
C8_5 C 0.5973(3) 0.41557(9) 0.2660(3) 0.0206(9) Uani 1 1 d . . . . .
C9_5 C 0.6465(3) 0.37139(9) 0.3558(3) 0.0246(9) Uani 1 1 d . . . . .
H9A_5 H 0.613081 0.355874 0.367641 0.030 Uiso 1 1 calc R . . . .
H9B_5 H 0.686169 0.381129 0.419232 0.030 Uiso 1 1 calc R . . . .
C10_5 C 0.7147(3) 0.36068(8) 0.3192(3) 0.0223(8) Uani 1 1 d . . . . .
H10_5 H 0.735820 0.376885 0.295465 0.027 Uiso 1 1 calc R . . . .
C11_5 C 0.8083(3) 0.34705(8) 0.3970(3) 0.0241(8) Uani 1 1 d . . . . .
H11_5 H 0.850422 0.339419 0.375562 0.029 Uiso 1 1 calc R . . . .
C12_5 C 0.8371(3) 0.34475(9) 0.4918(3) 0.0254(9) Uani 1 1 d . . . . .
H12A_5 H 0.797525 0.352064 0.516763 0.030 Uiso 1 1 calc R . . . .
H12B_5 H 0.897499 0.335782 0.535080 0.030 Uiso 1 1 calc R . . . .
C13_5 C 0.6278(3) 0.31574(9) 0.2348(3) 0.0203(9) Uani 1 1 d . . . . .
C14_5 C 0.6322(4) 0.30167(10) 0.3125(4) 0.0231(10) Uani 1 1 d . . . . .
H14_5 H 0.658184 0.309777 0.375945 0.028 Uiso 1 1 calc R . . . .
C15_5 C 0.5967(4) 0.27470(10) 0.2948(4) 0.0246(10) Uani 1 1 d . . . . .
H15_5 H 0.600066 0.264559 0.348278 0.030 Uiso 1 1 calc R . . . .
C16_5 C 0.5572(4) 0.26228(10) 0.2035(4) 0.0257(10) Uani 1 1 d . . . . .
C17_5 C 0.5174(4) 0.23342(10) 0.1868(4) 0.0316(11) Uani 1 1 d . . . . .
H17A_5 H 0.536251 0.224901 0.250522 0.047 Uiso 1 1 calc GR . . . .
H17B_5 H 0.545082 0.222887 0.152883 0.047 Uiso 1 1 calc GR . . . .
H17C_5 H 0.445168 0.233811 0.145999 0.047 Uiso 1 1 calc GR . . . .
C18_5 C 0.5516(3) 0.27723(9) 0.1246(4) 0.0239(10) Uani 1 1 d . . . . .
H18_5 H 0.524455 0.269276 0.060822 0.029 Uiso 1 1 calc R . . . .
C19_5 C 0.5864(3) 0.30390(10) 0.1409(3) 0.0231(9) Uani 1 1 d . . . . .
C20_5 C 0.5902(3) 0.32415(9) 0.0754(3) 0.0243(8) Uani 1 1 d . . . . .
C21_5 C 0.6403(3) 0.34973(10) 0.1402(3) 0.0257(9) Uani 1 1 d . . . . .
O1_6 O 0.4152(3) 0.37056(7) 0.7024(3) 0.0273(7) Uani 1 1 d . . . . .
O2_6 O 0.6828(2) 0.42809(6) 0.8522(2) 0.0234(6) Uani 1 1 d . . . . .
O3_6 O 0.6965(2) 0.38121(6) 0.6769(3) 0.0328(7) Uani 1 1 d . . . . .
O4_6 O 0.6237(3) 0.33553(7) 0.5338(2) 0.0357(7) Uani 1 1 d . . . . .
N1_6 N 0.5617(3) 0.39456(7) 0.7950(3) 0.0194(8) Uani 1 1 d . . . . .
N2_6 N 0.6771(3) 0.34914(7) 0.7746(3) 0.0216(7) Uani 1 1 d . . . . .
C1_6 C 0.4640(4) 0.39107(10) 0.7180(4) 0.0212(10) Uani 1 1 d . . . . .
C2_6 C 0.4362(4) 0.41762(9) 0.6629(3) 0.0191(9) Uani 1 1 d . . . . .
C3_6 C 0.3478(4) 0.42628(9) 0.5825(3) 0.0248(9) Uani 1 1 d . . . . .
H3_6 H 0.291769 0.414625 0.552389 0.030 Uiso 1 1 calc R . . . .
C4_6 C 0.3442(4) 0.45274(9) 0.5476(4) 0.0255(10) Uani 1 1 d . . . . .
H4_6 H 0.284917 0.459364 0.492999 0.031 Uiso 1 1 calc R . . . .
C5_6 C 0.4277(3) 0.46941(8) 0.5929(3) 0.0238(9) Uani 1 1 d . . . . .
H5_6 H 0.423711 0.487358 0.568360 0.029 Uiso 1 1 calc R . . . .
C6_6 C 0.5168(3) 0.46066(8) 0.6730(3) 0.0229(9) Uani 1 1 d . . . . .
H6_6 H 0.573365 0.472120 0.702539 0.028 Uiso 1 1 calc R . . . .
C7_6 C 0.5190(4) 0.43468(9) 0.7073(3) 0.0197(9) Uani 1 1 d . . . . .
C8_6 C 0.5990(3) 0.42019(9) 0.7923(3) 0.0193(9) Uani 1 1 d . . . . .
C9_6 C 0.6197(3) 0.37469(8) 0.8716(3) 0.0211(9) Uani 1 1 d . . . . .
H9A_6 H 0.577815 0.358749 0.864775 0.025 Uiso 1 1 calc R . . . .
H9B_6 H 0.642454 0.382918 0.937410 0.025 Uiso 1 1 calc R . . . .
C10_6 C 0.7095(3) 0.36534(8) 0.8638(3) 0.0198(8) Uani 1 1 d . . . . .
H10_6 H 0.740697 0.382185 0.855442 0.024 Uiso 1 1 calc R . . . .
C11_6 C 0.7879(3) 0.35138(8) 0.9567(3) 0.0242(8) Uani 1 1 d . . . . .
H11_6 H 0.790877 0.356079 1.017158 0.029 Uiso 1 1 calc R . . . .
C12_6 C 0.8518(3) 0.33339(9) 0.9606(4) 0.0305(9) Uani 1 1 d . . . . .
H12A_6 H 0.851400 0.328110 0.901862 0.037 Uiso 1 1 calc R . . . .
H12B_6 H 0.898565 0.325632 1.022211 0.037 Uiso 1 1 calc R . . . .
C13_6 C 0.6388(3) 0.32232(9) 0.7600(3) 0.0195(9) Uani 1 1 d . . . . .
C14_6 C 0.6243(4) 0.30655(9) 0.8239(4) 0.0215(10) Uani 1 1 d . . . . .
H14_6 H 0.638566 0.313375 0.886609 0.026 Uiso 1 1 calc R . . . .
C15_6 C 0.5879(4) 0.28013(10) 0.7946(4) 0.0240(10) Uani 1 1 d . . . . .
H15_6 H 0.578686 0.268948 0.839024 0.029 Uiso 1 1 calc R . . . .
C16_6 C 0.5647(4) 0.26958(10) 0.7028(4) 0.0240(10) Uani 1 1 d . . . . .
C17_6 C 0.5234(4) 0.24104(10) 0.6742(4) 0.0339(12) Uani 1 1 d . . . . .
H17A_6 H 0.537165 0.230839 0.733738 0.051 Uiso 1 1 calc GR . . . .
H17B_6 H 0.554533 0.231811 0.641024 0.051 Uiso 1 1 calc GR . . . .
H17C_6 H 0.451787 0.241970 0.629441 0.051 Uiso 1 1 calc GR . . . .
C18_6 C 0.5763(4) 0.28631(10) 0.6371(3) 0.0257(10) Uani 1 1 d . . . . .
H18_6 H 0.558937 0.279841 0.573067 0.031 Uiso 1 1 calc R . . . .
C19_6 C 0.6137(3) 0.31264(9) 0.6660(3) 0.0223(9) Uani 1 1 d . . . . .
C20_6 C 0.6348(3) 0.33441(10) 0.6168(3) 0.0266(9) Uani 1 1 d . . . . .
C21_6 C 0.6740(3) 0.35872(9) 0.6906(3) 0.0228(8) Uani 1 1 d . . . . .
O1_3 O 0.4854(2) 0.53579(6) 0.5916(2) 0.0265(6) Uani 1 1 d . . . . .
O2_3 O 0.5869(3) 0.58774(6) 0.4169(3) 0.0248(7) Uani 1 1 d . . . . .
O3_3 O 0.4024(3) 0.53684(7) 0.2480(3) 0.0351(8) Uani 1 1 d . . . . .
O4_3 O 0.2658(3) 0.48966(8) 0.1960(3) 0.0388(9) Uani 1 1 d . . . . .
N1_3 N 0.5512(3) 0.55643(7) 0.5052(3) 0.0213(7) Uani 1 1 d . . . . .
N2_3 N 0.5102(3) 0.50777(7) 0.3727(3) 0.0223(7) Uani 1 1 d . . . . .
C1_3 C 0.4881(3) 0.55482(8) 0.5437(3) 0.0209(8) Uani 1 1 d . . . . .
C2_3 C 0.4285(3) 0.58042(8) 0.5129(3) 0.0220(8) Uani 1 1 d . . . . .
C3_3 C 0.3542(3) 0.58958(8) 0.5299(3) 0.0234(8) Uani 1 1 d . . . . .
H3_3 H 0.333800 0.579228 0.568004 0.028 Uiso 1 1 calc R . . . .
C4_3 C 0.3103(3) 0.61474(9) 0.4885(3) 0.0269(10) Uani 1 1 d . . . . .
H4_3 H 0.259568 0.621632 0.499285 0.032 Uiso 1 1 calc R . . . .
C5_3 C 0.3398(4) 0.62982(10) 0.4319(4) 0.0258(10) Uani 1 1 d . . . . .
H5_3 H 0.308041 0.646637 0.403677 0.031 Uiso 1 1 calc R . . . .
C6_3 C 0.4151(4) 0.62054(9) 0.4162(4) 0.0237(10) Uani 1 1 d . . . . .
H6_3 H 0.436568 0.630872 0.378883 0.028 Uiso 1 1 calc R . . . .
C7_3 C 0.4575(3) 0.59558(8) 0.4571(3) 0.0202(9) Uani 1 1 d . . . . .
C8_3 C 0.5392(3) 0.58099(9) 0.4542(3) 0.0206(9) Uani 1 1 d . . . . .
C9_3 C 0.6242(3) 0.53611(8) 0.5166(3) 0.0224(8) Uani 1 1 d . . . . .
H9A_3 H 0.624975 0.521106 0.559348 0.027 Uiso 1 1 calc R . . . .
H9B_3 H 0.690751 0.544498 0.548477 0.027 Uiso 1 1 calc R . . . .
C10_3 C 0.5989(3) 0.52487(8) 0.4158(3) 0.0220(8) Uani 1 1 d . . . . .
H10_3 H 0.582409 0.540998 0.371102 0.026 Uiso 1 1 calc R . . . .
C11_3 C 0.6875(3) 0.51140(8) 0.4184(4) 0.0274(9) Uani 1 1 d . . . . .
H11_3 H 0.751016 0.516899 0.469335 0.033 Uiso 1 1 calc R . . . .
C12_3 C 0.6842(4) 0.49302(10) 0.3571(4) 0.0359(10) Uani 1 1 d . . . . .
H12A_3 H 0.622252 0.486909 0.304972 0.043 Uiso 1 1 calc R . . . .
H12B_3 H 0.743834 0.485664 0.364375 0.043 Uiso 1 1 calc R . . . .
C13_3 C 0.5042(3) 0.48033(8) 0.4001(3) 0.0206(8) Uani 1 1 d . . . . .
C14_3 C 0.5771(3) 0.46573(8) 0.4788(3) 0.0216(8) Uani 1 1 d . . . . .
H14_3 H 0.638246 0.473803 0.525051 0.026 Uiso 1 1 calc R . . . .
C15_3 C 0.5554(3) 0.43837(9) 0.4862(3) 0.0223(8) Uani 1 1 d . . . . .
H15_3 H 0.604129 0.427767 0.538977 0.027 Uiso 1 1 calc R . . . .
C16_3 C 0.4658(4) 0.42589(10) 0.4200(4) 0.0249(10) Uani 1 1 d . . . . .
C17_3 C 0.4482(4) 0.39633(9) 0.4324(4) 0.0311(11) Uani 1 1 d . . . . .
H17A_3 H 0.419002 0.394880 0.475116 0.047 Uiso 1 1 calc GR . . . .
H17B_3 H 0.511195 0.386469 0.462450 0.047 Uiso 1 1 calc GR . . . .
H17C_3 H 0.402924 0.388408 0.367595 0.047 Uiso 1 1 calc GR . . . .
C18_3 C 0.3915(4) 0.44170(10) 0.3434(4) 0.0256(10) Uani 1 1 d . . . . .
H18_3 H 0.328787 0.434084 0.298873 0.031 Uiso 1 1 calc R . . . .
C19_3 C 0.4129(3) 0.46869(9) 0.3350(3) 0.0241(9) Uani 1 1 d . . . . .
C20_3 C 0.3525(4) 0.48989(11) 0.2630(4) 0.0294(11) Uani 1 1 d . . . . .
C21_3 C 0.4217(4) 0.51506(9) 0.2901(4) 0.0265(9) Uani 1 1 d . . . . .
O1_4 O 0.4378(2) 0.53544(6) 1.0109(2) 0.0303(7) Uani 1 1 d . . . . .
O2_4 O 0.5801(3) 0.59817(6) 0.9053(3) 0.0259(7) Uani 1 1 d . . . . .
O3_4 O 0.3686(2) 0.54477(6) 0.7109(2) 0.0275(7) Uani 1 1 d . . . . .
O4_4 O 0.2411(3) 0.49607(7) 0.6637(2) 0.0288(7) Uani 1 1 d . . . . .
N1_4 N 0.5274(3) 0.56239(7) 0.9621(3) 0.0225(8) Uani 1 1 d . . . . .
N2_4 N 0.4872(3) 0.51554(7) 0.8264(3) 0.0194(7) Uani 1 1 d . . . . .
C1_4 C 0.4519(3) 0.55703(8) 0.9834(3) 0.0218(8) Uani 1 1 d . . . . .
C2_4 C 0.3958(3) 0.58335(8) 0.9635(3) 0.0226(8) Uani 1 1 d . . . . .
C3_4 C 0.3160(3) 0.59003(9) 0.9745(3) 0.0262(9) Uani 1 1 d . . . . .
H3_4 H 0.288500 0.577295 0.999933 0.031 Uiso 1 1 calc R . . . .
C4_4 C 0.2770(4) 0.61647(9) 0.9466(4) 0.0266(10) Uani 1 1 d . . . . .
H4_4 H 0.222670 0.621850 0.954252 0.032 Uiso 1 1 calc R . . . .
C5_4 C 0.3167(4) 0.63479(10) 0.9081(4) 0.0258(10) Uani 1 1 d . . . . .
H5_4 H 0.288392 0.652446 0.888884 0.031 Uiso 1 1 calc R . . . .
C6_4 C 0.3972(4) 0.62782(9) 0.8969(4) 0.0236(10) Uani 1 1 d . . . . .
H6_4 H 0.424299 0.640307 0.870260 0.028 Uiso 1 1 calc R . . . .
C7_4 C 0.4363(3) 0.60180(9) 0.9266(3) 0.0204(9) Uani 1 1 d . . . . .
C8_4 C 0.5224(3) 0.58888(9) 0.9277(3) 0.0208(9) Uani 1 1 d . . . . .
C9_4 C 0.6028(3) 0.54326(9) 0.9705(3) 0.0244(9) Uani 1 1 d . . . . .
H9A_4 H 0.607008 0.527683 1.012827 0.029 Uiso 1 1 calc R . . . .
H9B_4 H 0.668026 0.552374 1.001322 0.029 Uiso 1 1 calc R . . . .
C10_4 C 0.5751(3) 0.53307(8) 0.8672(3) 0.0211(8) Uani 1 1 d . . . . .
H10_4 H 0.556270 0.549536 0.823819 0.025 Uiso 1 1 calc R . . . .
C11_4 C 0.6580(3) 0.51947(7) 0.8605(3) 0.0231(8) Uani 1 1 d . . . . .
H11_4 H 0.641562 0.511635 0.798571 0.028 Uiso 1 1 calc R . . . .
C12_4 C 0.7512(3) 0.51724(8) 0.9315(3) 0.0275(9) Uani 1 1 d . . . . .
H12A_4 H 0.771691 0.524710 0.995007 0.033 Uiso 1 1 calc R . . . .
H12B_4 H 0.797669 0.508164 0.919061 0.033 Uiso 1 1 calc R . . . .
C13_4 C 0.4857(3) 0.48841(8) 0.8584(3) 0.0175(8) Uani 1 1 d . . . . .
C14_4 C 0.5629(3) 0.47418(8) 0.9358(3) 0.0210(8) Uani 1 1 d . . . . .
H14_4 H 0.626271 0.482133 0.975518 0.025 Uiso 1 1 calc R . . . .
C15_4 C 0.5418(3) 0.44755(9) 0.9518(3) 0.0225(8) Uani 1 1 d . . . . .
H15_4 H 0.592697 0.437363 1.004283 0.027 Uiso 1 1 calc R . . . .
C16_4 C 0.4498(3) 0.43522(9) 0.8944(3) 0.0204(9) Uani 1 1 d . . . . .
C17_4 C 0.4306(4) 0.40650(9) 0.9169(4) 0.0263(10) Uani 1 1 d . . . . .
H17A_4 H 0.380102 0.406981 0.936763 0.039 Uiso 1 1 calc GR . . . .
H17B_4 H 0.491897 0.398830 0.970685 0.039 Uiso 1 1 calc GR . . . .
H17C_4 H 0.407361 0.395137 0.857783 0.039 Uiso 1 1 calc GR . . . .
C18_4 C 0.3732(4) 0.45001(9) 0.8177(3) 0.0218(9) Uani 1 1 d . . . . .
H18_4 H 0.309699 0.442090 0.778332 0.026 Uiso 1 1 calc R . . . .
C19_4 C 0.3922(3) 0.47668(9) 0.8005(3) 0.0209(9) Uani 1 1 d . . . . .
C20_4 C 0.3285(3) 0.49710(9) 0.7285(3) 0.0206(9) Uani 1 1 d . . . . .
C21_4 C 0.3949(4) 0.52273(10) 0.7511(3) 0.0223(9) Uani 1 1 d . . . . .

loop_
_atom_site_aniso_label
_atom_site_aniso_U_11
_atom_site_aniso_U_22
_atom_site_aniso_U_33
_atom_site_aniso_U_23
_atom_site_aniso_U_13
_atom_site_aniso_U_12
O1_1 0.045(2) 0.0240(16) 0.0283(19) 0.0046(14) 0.0175(17) -0.0018(14)
O2_1 0.0332(19) 0.0342(19) 0.0194(17) 0.0028(14) 0.0115(14) -0.0035(15)
O3_1 0.038(2) 0.040(2) 0.038(2) -0.0029(17) 0.0240(19) 0.0040(17)
O4_1 0.033(2) 0.055(2) 0.045(2) -0.0076(19) 0.0290(19) -0.0060(18)
N1_1 0.030(2) 0.0202(18) 0.0180(19) -0.0043(14) 0.0131(17) -0.0049(15)
N2_1 0.031(2) 0.025(2) 0.027(2) -0.0066(16) 0.0189(18) -0.0057(17)
C1_1 0.032(3) 0.024(2) 0.021(2) -0.0014(18) 0.016(2) -0.0077(19)
C2_1 0.030(3) 0.022(2) 0.019(2) -0.0016(17) 0.014(2) -0.0073(19)
C3_1 0.038(3) 0.031(3) 0.024(2) -0.005(2) 0.018(2) -0.015(2)
C4_1 0.042(3) 0.032(3) 0.038(3) -0.015(2) 0.028(3) -0.019(2)
C5_1 0.038(3) 0.027(2) 0.038(3) -0.016(2) 0.024(3) -0.012(2)
C6_1 0.032(3) 0.024(2) 0.033(3) -0.005(2) 0.017(2) -0.005(2)
C7_1 0.027(2) 0.025(2) 0.018(2) -0.0013(18) 0.013(2) -0.0078(19)
C8_1 0.027(2) 0.026(2) 0.022(2) -0.0027(18) 0.012(2) -0.0072(18)
C9_1 0.029(2) 0.026(2) 0.026(2) -0.0078(18) 0.017(2) -0.0071(18)
C10_1 0.030(3) 0.032(2) 0.024(2) -0.0059(19) 0.019(2) -0.0084(19)
C11_1 0.039(3) 0.034(2) 0.022(2) -0.012(2) 0.017(2) -0.014(2)
C12_1 0.038(3) 0.021(2) 0.031(3) -0.0029(18) 0.020(2) 0.0050(19)
C13_1 0.027(2) 0.033(3) 0.019(2) -0.0062(18) 0.012(2) -0.007(2)
C14_1 0.028(2) 0.029(2) 0.029(2) -0.0065(19) 0.017(2) -0.0046(19)
C15_1 0.036(3) 0.029(2) 0.027(2) -0.0063(19) 0.019(2) -0.0035(19)
C16_1 0.033(3) 0.031(2) 0.021(2) -0.0036(17) 0.012(2) -0.0087(19)
C17_1 0.044(3) 0.037(2) 0.027(2) 0.0007(19) 0.017(2) -0.006(2)
C18_1 0.028(2) 0.041(3) 0.019(2) -0.0077(18) 0.0138(19) -0.013(2)
C19_1 0.032(3) 0.034(3) 0.024(2) -0.012(2) 0.018(2) -0.011(2)
C20_1 0.030(3) 0.039(3) 0.029(3) -0.007(2) 0.019(2) -0.005(2)
C21_1 0.033(3) 0.036(3) 0.023(2) -0.007(2) 0.018(2) -0.004(2)
O1_2 0.045(2) 0.0303(18) 0.034(2) 0.0078(16) 0.0196(18) -0.0006(16)
O2_2 0.046(2) 0.0234(16) 0.0236(17) 0.0005(13) 0.0164(17) 0.0013(15)
O3_2 0.035(2) 0.0286(17) 0.0326(19) 0.0019(15) 0.0212(17) 0.0092(15)
O4_2 0.035(2) 0.0396(19) 0.040(2) -0.0008(16) 0.0273(18) 0.0015(16)
N1_2 0.038(2) 0.0184(18) 0.023(2) -0.0036(15) 0.0193(19) -0.0026(16)
N2_2 0.027(2) 0.0195(18) 0.0222(19) -0.0002(15) 0.0141(17) 0.0003(15)
C1_2 0.035(3) 0.027(2) 0.023(2) 0.0008(19) 0.017(2) -0.007(2)
C2_2 0.033(3) 0.028(2) 0.021(2) -0.0036(19) 0.016(2) -0.010(2)
C3_2 0.044(3) 0.046(3) 0.022(3) -0.008(2) 0.018(2) -0.025(3)
C4_2 0.052(4) 0.047(3) 0.035(3) -0.022(3) 0.031(3) -0.030(3)
C5_2 0.043(3) 0.038(3) 0.041(3) -0.026(3) 0.031(3) -0.022(3)
C6_2 0.036(3) 0.028(3) 0.034(3) -0.013(2) 0.023(3) -0.010(2)
C7_2 0.029(3) 0.028(3) 0.020(2) -0.0066(19) 0.016(2) -0.009(2)
C8_2 0.029(2) 0.021(2) 0.021(2) -0.0023(18) 0.013(2) -0.0048(18)
C9_2 0.036(3) 0.0180(19) 0.028(2) -0.0023(17) 0.022(2) -0.0019(18)
C10_2 0.034(3) 0.0176(19) 0.023(2) 0.0035(16) 0.017(2) 0.0033(17)
C11_2 0.034(3) 0.0156(18) 0.023(2) 0.0000(16) 0.015(2) 0.0011(17)
C12_2 0.048(3) 0.025(2) 0.021(2) 0.0001(18) 0.018(2) 0.007(2)
C13_2 0.026(2) 0.015(2) 0.017(2) 0.0013(15) 0.0090(18) -0.0003(17)
C14_2 0.023(2) 0.021(2) 0.025(2) 0.0015(16) 0.0155(18) -0.0017(16)
C15_2 0.026(2) 0.018(2) 0.026(2) -0.0003(17) 0.0154(18) 0.0025(17)
C16_2 0.029(2) 0.0205(19) 0.018(2) 0.0004(16) 0.0109(18) -0.0030(17)
C17_2 0.034(2) 0.0213(19) 0.025(2) 0.0023(16) 0.0114(19) -0.0021(17)
C18_2 0.032(3) 0.024(2) 0.020(2) -0.0011(16) 0.016(2) -0.0058(18)
C19_2 0.026(2) 0.023(2) 0.021(2) -0.0051(17) 0.0144(19) -0.0055(18)
C20_2 0.027(3) 0.024(2) 0.025(2) -0.0027(19) 0.014(2) -0.0010(19)
C21_2 0.029(3) 0.025(2) 0.019(2) -0.0029(18) 0.013(2) 0.002(2)
O1_5 0.0314(18) 0.0243(17) 0.0281(17) -0.0009(13) 0.0146(15) -0.0060(13)
O2_5 0.0217(15) 0.0254(15) 0.0339(18) 0.0024(14) 0.0104(15) -0.0015(12)
O3_5 0.0377(18) 0.0296(16) 0.0277(16) 0.0094(13) 0.0170(14) 0.0008(13)
O4_5 0.0372(18) 0.0416(18) 0.0194(15) 0.0048(13) 0.0165(14) 0.0057(14)
N1_5 0.0221(19) 0.0197(17) 0.0214(18) 0.0011(14) 0.0100(16) 0.0014(14)
N2_5 0.0256(18) 0.0210(17) 0.0181(18) 0.0034(14) 0.0118(16) 0.0023(14)
C1_5 0.024(2) 0.021(2) 0.023(2) -0.0045(17) 0.0145(19) -0.0013(17)
C2_5 0.021(2) 0.023(2) 0.017(2) -0.0014(17) 0.0104(17) 0.0030(17)
C3_5 0.024(2) 0.029(2) 0.022(2) -0.0042(18) 0.0119(18) 0.0021(18)
C4_5 0.027(2) 0.037(3) 0.024(2) -0.003(2) 0.0121(19) 0.010(2)
C5_5 0.035(3) 0.025(2) 0.026(2) 0.0037(19) 0.017(2) 0.010(2)
C6_5 0.032(3) 0.022(2) 0.026(2) 0.0015(17) 0.015(2) 0.0040(18)
C7_5 0.028(2) 0.020(2) 0.025(2) -0.0027(17) 0.015(2) 0.0025(18)
C8_5 0.021(2) 0.020(2) 0.020(2) -0.0011(16) 0.0099(18) 0.0014(16)
C9_5 0.027(2) 0.0222(19) 0.025(2) 0.0043(16) 0.0126(19) 0.0049(17)
C10_5 0.024(2) 0.0179(18) 0.025(2) 0.0008(16) 0.0122(19) -0.0009(15)
C11_5 0.026(2) 0.0183(17) 0.026(2) 0.0013(15) 0.0115(18) 0.0014(15)
C12_5 0.027(2) 0.022(2) 0.024(2) 0.0077(17) 0.0101(19) 0.0040(17)
C13_5 0.020(2) 0.021(2) 0.021(2) 0.0029(16) 0.0112(18) 0.0062(16)
C14_5 0.025(2) 0.025(2) 0.022(2) 0.0007(17) 0.0132(19) 0.0015(17)
C15_5 0.025(2) 0.024(2) 0.026(2) 0.0049(18) 0.014(2) 0.0013(18)
C16_5 0.023(2) 0.023(2) 0.032(3) 0.0009(19) 0.015(2) 0.0016(18)
C17_5 0.028(2) 0.026(2) 0.039(3) -0.001(2) 0.015(2) -0.0012(19)
C18_5 0.024(2) 0.028(2) 0.022(2) -0.0027(17) 0.0126(18) 0.0006(17)
C19_5 0.020(2) 0.031(3) 0.020(2) 0.0022(18) 0.0111(18) 0.0061(18)
C20_5 0.023(2) 0.030(2) 0.021(2) 0.0020(17) 0.0114(18) 0.0042(17)
C21_5 0.027(2) 0.029(2) 0.022(2) 0.0080(19) 0.0133(19) 0.0059(18)
O1_6 0.0273(17) 0.0214(16) 0.0270(17) -0.0023(13) 0.0089(14) -0.0060(13)
O2_6 0.0204(15) 0.0204(13) 0.0248(16) -0.0010(12) 0.0078(13) -0.0017(11)
O3_6 0.0393(18) 0.0303(16) 0.0359(18) 0.0129(14) 0.0241(16) 0.0023(14)
O4_6 0.045(2) 0.0451(19) 0.0264(16) 0.0109(14) 0.0247(16) 0.0139(16)
N1_6 0.0217(18) 0.0144(16) 0.0210(18) 0.0010(14) 0.0097(15) -0.0013(14)
N2_6 0.0253(19) 0.0188(17) 0.0227(19) 0.0052(15) 0.0136(16) 0.0020(14)
C1_6 0.022(2) 0.019(2) 0.021(2) -0.0020(17) 0.0104(18) 0.0014(17)
C2_6 0.020(2) 0.018(2) 0.0171(19) -0.0027(16) 0.0080(17) 0.0003(16)
C3_6 0.029(2) 0.020(2) 0.022(2) -0.0052(17) 0.0101(18) 0.0017(18)
C4_6 0.033(3) 0.021(2) 0.022(2) -0.0009(17) 0.013(2) 0.0066(19)
C5_6 0.034(2) 0.0164(18) 0.021(2) -0.0005(15) 0.0130(19) 0.0046(17)
C6_6 0.028(2) 0.0148(18) 0.026(2) -0.0024(15) 0.013(2) 0.0010(16)
C7_6 0.023(2) 0.0168(19) 0.018(2) -0.0020(16) 0.0098(18) 0.0010(16)
C8_6 0.021(2) 0.0159(19) 0.022(2) 0.0003(16) 0.0113(18) 0.0017(15)
C9_6 0.026(2) 0.0159(18) 0.024(2) 0.0028(15) 0.0147(18) 0.0025(16)
C10_6 0.0178(19) 0.0191(18) 0.019(2) 0.0016(15) 0.0069(16) -0.0017(15)
C11_6 0.025(2) 0.0188(18) 0.027(2) 0.0015(16) 0.0116(19) -0.0037(16)
C12_6 0.026(2) 0.027(2) 0.035(2) 0.0092(19) 0.012(2) 0.0052(18)
C13_6 0.020(2) 0.018(2) 0.020(2) 0.0031(16) 0.0096(17) 0.0044(15)
C14_6 0.024(2) 0.020(2) 0.023(2) 0.0007(16) 0.0139(19) 0.0007(17)
C15_6 0.027(2) 0.022(2) 0.026(2) 0.0018(18) 0.015(2) 0.0000(17)
C16_6 0.022(2) 0.022(2) 0.024(2) -0.0037(18) 0.0095(18) 0.0013(17)
C17_6 0.036(3) 0.023(2) 0.035(3) -0.005(2) 0.012(2) -0.003(2)
C18_6 0.026(2) 0.028(2) 0.020(2) 0.0009(19) 0.0094(19) 0.0062(19)
C19_6 0.024(2) 0.026(2) 0.020(2) 0.0025(17) 0.0129(18) 0.0065(17)
C20_6 0.027(2) 0.035(2) 0.021(2) 0.0099(19) 0.0147(19) 0.014(2)
C21_6 0.022(2) 0.025(2) 0.023(2) 0.0086(17) 0.0130(18) 0.0042(16)
O1_3 0.0332(16) 0.0218(13) 0.0296(16) 0.0029(12) 0.0195(14) -0.0015(12)
O2_3 0.0301(16) 0.0195(15) 0.0331(17) 0.0017(13) 0.0220(14) 0.0004(13)
O3_3 0.039(2) 0.0284(18) 0.0330(19) 0.0092(15) 0.0141(17) 0.0102(16)
O4_3 0.0275(19) 0.046(2) 0.027(2) -0.0049(16) 0.0022(16) 0.0033(16)
N1_3 0.0262(18) 0.0138(15) 0.0275(19) 0.0007(14) 0.0162(17) 0.0026(13)
N2_3 0.0242(18) 0.0187(17) 0.0216(18) 0.0005(14) 0.0097(16) 0.0051(14)
C1_3 0.025(2) 0.0171(18) 0.022(2) -0.0043(16) 0.0129(18) -0.0049(15)
C2_3 0.025(2) 0.0167(18) 0.023(2) -0.0051(16) 0.0105(18) -0.0020(16)
C3_3 0.025(2) 0.0219(19) 0.026(2) -0.0039(17) 0.0147(18) -0.0021(16)
C4_3 0.024(2) 0.026(2) 0.030(2) -0.0118(19) 0.014(2) -0.0024(18)
C5_3 0.029(2) 0.018(2) 0.031(3) -0.0053(18) 0.014(2) 0.0014(17)
C6_3 0.029(2) 0.014(2) 0.027(2) -0.0034(17) 0.013(2) -0.0008(17)
C7_3 0.021(2) 0.0144(19) 0.027(2) -0.0048(16) 0.0133(19) -0.0026(15)
C8_3 0.023(2) 0.0126(18) 0.025(2) -0.0023(16) 0.0112(18) -0.0028(16)
C9_3 0.023(2) 0.0177(18) 0.026(2) 0.0024(16) 0.0122(18) 0.0037(15)
C10_3 0.026(2) 0.0165(18) 0.028(2) 0.0009(16) 0.0173(18) 0.0018(15)
C11_3 0.030(2) 0.0218(19) 0.035(2) 0.0021(18) 0.020(2) 0.0034(17)
C12_3 0.037(3) 0.042(3) 0.034(2) 0.001(2) 0.021(2) 0.014(2)
C13_3 0.022(2) 0.021(2) 0.024(2) -0.0024(16) 0.0153(19) 0.0008(16)
C14_3 0.023(2) 0.020(2) 0.024(2) -0.0017(16) 0.0130(18) -0.0003(16)
C15_3 0.027(2) 0.0200(19) 0.023(2) 0.0012(16) 0.0145(18) 0.0012(16)
C16_3 0.028(2) 0.025(2) 0.027(2) -0.0048(18) 0.018(2) -0.0049(18)
C17_3 0.042(3) 0.024(2) 0.038(3) -0.006(2) 0.028(2) -0.009(2)
C18_3 0.027(2) 0.027(2) 0.025(2) -0.0089(18) 0.015(2) -0.0032(19)
C19_3 0.023(2) 0.029(2) 0.021(2) -0.0062(18) 0.0117(19) 0.0007(18)
C20_3 0.025(2) 0.035(3) 0.023(2) -0.006(2) 0.008(2) 0.008(2)
C21_3 0.028(2) 0.028(2) 0.025(2) 0.0011(18) 0.014(2) 0.0103(19)
O1_4 0.0366(17) 0.0220(14) 0.0387(18) 0.0043(13) 0.0236(16) -0.0021(12)
O2_4 0.0271(16) 0.0265(17) 0.0307(17) -0.0038(13) 0.0193(14) -0.0052(13)
O3_4 0.0313(17) 0.0246(15) 0.0294(17) 0.0094(13) 0.0173(15) 0.0075(13)
O4_4 0.0228(17) 0.0339(17) 0.0236(17) 0.0014(13) 0.0068(14) 0.0044(13)
N1_4 0.0268(19) 0.0176(18) 0.0239(19) -0.0029(14) 0.0133(16) -0.0024(14)
N2_4 0.0206(18) 0.0180(16) 0.0202(18) 0.0017(13) 0.0104(16) -0.0008(14)
C1_4 0.026(2) 0.0192(18) 0.022(2) -0.0025(16) 0.0137(18) -0.0019(16)
C2_4 0.026(2) 0.0189(18) 0.021(2) -0.0006(16) 0.0110(18) -0.0022(16)
C3_4 0.030(2) 0.0213(19) 0.032(2) -0.0053(18) 0.019(2) -0.0044(17)
C4_4 0.027(2) 0.024(2) 0.033(3) -0.0064(19) 0.017(2) 0.0001(18)
C5_4 0.031(2) 0.017(2) 0.026(2) -0.0029(17) 0.012(2) 0.0007(18)
C6_4 0.032(2) 0.016(2) 0.024(2) -0.0023(16) 0.015(2) -0.0043(17)
C7_4 0.025(2) 0.018(2) 0.016(2) -0.0040(16) 0.0089(18) -0.0039(17)
C8_4 0.022(2) 0.021(2) 0.020(2) -0.0049(16) 0.0102(18) -0.0060(17)
C9_4 0.022(2) 0.025(2) 0.027(2) -0.0017(17) 0.0133(19) 0.0007(16)
C10_4 0.024(2) 0.0163(18) 0.025(2) -0.0017(15) 0.0137(18) -0.0014(15)
C11_4 0.029(2) 0.0130(16) 0.031(2) 0.0002(16) 0.0184(19) -0.0002(15)
C12_4 0.028(2) 0.0212(19) 0.038(2) 0.0026(17) 0.020(2) 0.0034(17)
C13_4 0.0199(19) 0.0182(19) 0.0176(19) -0.0010(15) 0.0117(17) 0.0001(15)
C14_4 0.023(2) 0.023(2) 0.019(2) 0.0017(16) 0.0113(18) 0.0000(16)
C15_4 0.026(2) 0.022(2) 0.020(2) 0.0007(16) 0.0119(18) 0.0002(17)
C16_4 0.022(2) 0.019(2) 0.023(2) -0.0008(16) 0.0139(19) -0.0007(17)
C17_4 0.033(2) 0.020(2) 0.034(2) 0.0021(18) 0.022(2) -0.0003(18)
C18_4 0.025(2) 0.022(2) 0.023(2) -0.0035(16) 0.0148(19) -0.0012(17)
C19_4 0.021(2) 0.024(2) 0.019(2) 0.0007(17) 0.0106(18) 0.0032(17)
C20_4 0.021(2) 0.027(2) 0.015(2) -0.0005(16) 0.0097(18) 0.0025(17)
C21_4 0.026(2) 0.026(2) 0.019(2) 0.0025(18) 0.0145(19) 0.0068(18)

loop_
_atom_type_symbol
_atom_type_description
_atom_type_scat_dispersion_real
_atom_type_scat_dispersion_imag
_atom_type_scat_source
C C 0.0181 0.0091 'International Tables Vol C Tables 4.2.6.8 and 6.1.1.4'
H H 0.0000 0.0000 'International Tables Vol C Tables 4.2.6.8 and 6.1.1.4'
N N 0.0311 0.0180 'International Tables Vol C Tables 4.2.6.8 and 6.1.1.4'
O O 0.0492 0.0322 'International Tables Vol C Tables 4.2.6.8 and 6.1.1.4'

loop_
_citation_id
_citation_doi
_citation_year
1 10.1021/acs.orglett.0c00504 2020

loop_
_geom_angle_atom_site_label_1
_geom_angle_atom_site_label_2
_geom_angle_atom_site_label_3
_geom_angle
_geom_angle_site_symmetry_1
_geom_angle_site_symmetry_3
_geom_angle_publ_flag
C1_1 N1_1 C8_1 112.1(4) . . ?
C1_1 N1_1 C9_1 126.0(4) . . ?
C8_1 N1_1 C9_1 121.8(4) . . ?
C13_1 N2_1 C10_1 125.8(4) . . ?
C21_1 N2_1 C10_1 122.1(5) . . ?
C21_1 N2_1 C13_1 111.4(5) . . ?
O1_1 C1_1 N1_1 124.8(5) . . ?
O1_1 C1_1 C2_1 129.8(5) . . ?
N1_1 C1_1 C2_1 105.4(4) . . ?
C3_1 C2_1 C1_1 130.5(5) . . ?
C3_1 C2_1 C7_1 120.8(5) . . ?
C7_1 C2_1 C1_1 108.6(4) . . ?
C4_1 C3_1 C2_1 116.7(6) . . ?
C3_1 C4_1 C5_1 122.5(6) . . ?
C4_1 C5_1 C6_1 120.7(6) . . ?
C7_1 C6_1 C5_1 116.7(6) . . ?
C2_1 C7_1 C8_1 107.8(5) . . ?
C6_1 C7_1 C2_1 122.5(5) . . ?
C6_1 C7_1 C8_1 129.7(5) . . ?
O2_1 C8_1 N1_1 124.4(5) . . ?
O2_1 C8_1 C7_1 129.6(5) . . ?
N1_1 C8_1 C7_1 106.0(4) . . ?
N1_1 C9_1 C10_1 110.7(4) . . ?
N2_1 C10_1 C9_1 112.2(4) . . ?
N2_1 C10_1 C11_1 110.5(4) . . ?
C11_1 C10_1 C9_1 114.8(4) . . ?
C12_1 C11_1 C10_1 127.5(5) . . ?
N2_1 C13_1 C19_1 111.0(5) . . ?
C14_1 C13_1 N2_1 129.2(5) . . ?
C14_1 C13_1 C19_1 119.7(5) . . ?
C13_1 C14_1 C15_1 118.4(5) . . ?
C14_1 C15_1 C16_1 122.3(5) . . ?
C15_1 C16_1 C17_1 119.9(5) . . ?
C18_1 C16_1 C15_1 118.2(4) . . ?
C18_1 C16_1 C17_1 121.9(4) . . ?
C19_1 C18_1 C16_1 119.8(4) . . ?
C13_1 C19_1 C20_1 106.8(5) . . ?
C18_1 C19_1 C13_1 121.4(5) . . ?
C18_1 C19_1 C20_1 131.8(5) . . ?
O4_1 C20_1 C19_1 131.3(6) . . ?
O4_1 C20_1 C21_1 122.5(6) . . ?
C19_1 C20_1 C21_1 106.3(5) . . ?
O3_1 C21_1 N2_1 128.1(5) . . ?
O3_1 C21_1 C20_1 127.4(5) . . ?
N2_1 C21_1 C20_1 104.5(5) . . ?
C1_2 N1_2 C9_2 125.7(4) . . ?
C8_2 N1_2 C1_2 112.1(4) . . ?
C8_2 N1_2 C9_2 122.2(4) . . ?
C13_2 N2_2 C10_2 125.1(4) . . ?
C21_2 N2_2 C10_2 123.1(4) . . ?
C21_2 N2_2 C13_2 111.7(4) . . ?
O1_2 C1_2 N1_2 124.5(5) . . ?
O1_2 C1_2 C2_2 130.5(5) . . ?
N1_2 C1_2 C2_2 105.0(4) . . ?
C3_2 C2_2 C1_2 130.3(6) . . ?
C3_2 C2_2 C7_2 121.1(6) . . ?
C7_2 C2_2 C1_2 108.7(5) . . ?
C2_2 C3_2 C4_2 116.2(6) . . ?
C5_2 C4_2 C3_2 122.7(6) . . ?
C4_2 C5_2 C6_2 121.0(6) . . ?
C7_2 C6_2 C5_2 116.4(6) . . ?
C2_2 C7_2 C8_2 108.2(5) . . ?
C6_2 C7_2 C2_2 122.5(5) . . ?
C6_2 C7_2 C8_2 129.3(5) . . ?
O2_2 C8_2 N1_2 124.1(5) . . ?
O2_2 C8_2 C7_2 129.8(5) . . ?
N1_2 C8_2 C7_2 106.1(4) . . ?
N1_2 C9_2 C10_2 110.6(4) . . ?
N2_2 C10_2 C9_2 111.1(4) . . ?
N2_2 C10_2 C11_2 110.1(4) . . ?
C11_2 C10_2 C9_2 115.1(4) . . ?
C12_2 C11_2 C10_2 125.4(5) . . ?
C14_2 C13_2 N2_2 129.1(4) . . ?
C14_2 C13_2 C19_2 120.1(4) . . ?
C19_2 C13_2 N2_2 110.8(5) . . ?
C13_2 C14_2 C15_2 117.8(4) . . ?
C14_2 C15_2 C16_2 122.8(4) . . ?
C15_2 C16_2 C17_2 120.6(4) . . ?
C18_2 C16_2 C15_2 117.8(4) . . ?
C18_2 C16_2 C17_2 121.6(4) . . ?
C19_2 C18_2 C16_2 119.8(4) . . ?
C13_2 C19_2 C20_2 106.8(5) . . ?
C18_2 C19_2 C13_2 121.7(5) . . ?
C18_2 C19_2 C20_2 131.5(5) . . ?
O4_2 C20_2 C19_2 131.7(5) . . ?
O4_2 C20_2 C21_2 122.4(5) . . ?
C19_2 C20_2 C21_2 105.9(4) . . ?
O3_2 C21_2 N2_2 127.7(5) . . ?
O3_2 C21_2 C20_2 127.4(5) . . ?
N2_2 C21_2 C20_2 104.8(4) . . ?
C1_5 N1_5 C9_5 126.0(4) . . ?
C8_5 N1_5 C1_5 112.0(4) . . ?
C8_5 N1_5 C9_5 122.1(4) . . ?
C13_5 N2_5 C10_5 126.3(4) . . ?
C21_5 N2_5 C10_5 122.8(4) . . ?
C21_5 N2_5 C13_5 110.8(4) . . ?
O1_5 C1_5 N1_5 125.5(5) . . ?
O1_5 C1_5 C2_5 129.0(5) . . ?
N1_5 C1_5 C2_5 105.6(4) . . ?
C3_5 C2_5 C1_5 130.9(4) . . ?
C3_5 C2_5 C7_5 121.7(4) . . ?
C7_5 C2_5 C1_5 107.4(4) . . ?
C2_5 C3_5 C4_5 117.3(4) . . ?
C5_5 C4_5 C3_5 120.8(4) . . ?
C6_5 C5_5 C4_5 121.4(5) . . ?
C7_5 C6_5 C5_5 118.1(5) . . ?
C2_5 C7_5 C8_5 108.7(4) . . ?
C6_5 C7_5 C2_5 120.8(5) . . ?
C6_5 C7_5 C8_5 130.6(5) . . ?
O2_5 C8_5 N1_5 123.8(4) . . ?
O2_5 C8_5 C7_5 129.9(4) . . ?
N1_5 C8_5 C7_5 106.3(4) . . ?
N1_5 C9_5 C10_5 110.7(4) . . ?
N2_5 C10_5 C9_5 110.7(4) . . ?
N2_5 C10_5 C11_5 110.8(3) . . ?
C11_5 C10_5 C9_5 115.2(4) . . ?
C12_5 C11_5 C10_5 126.2(4) . . ?
C14_5 C13_5 N2_5 128.6(4) . . ?
C14_5 C13_5 C19_5 120.8(4) . . ?
C19_5 C13_5 N2_5 110.6(4) . . ?
C13_5 C14_5 C15_5 117.4(5) . . ?
C16_5 C15_5 C14_5 123.2(5) . . ?
C15_5 C16_5 C17_5 121.6(5) . . ?
C15_5 C16_5 C18_5 118.5(4) . . ?
C18_5 C16_5 C17_5 119.8(5) . . ?
C19_5 C18_5 C16_5 119.0(4) . . ?
C13_5 C19_5 C20_5 107.2(4) . . ?
C18_5 C19_5 C13_5 121.1(4) . . ?
C18_5 C19_5 C20_5 131.8(4) . . ?
O4_5 C20_5 C19_5 130.8(5) . . ?
O4_5 C20_5 C21_5 123.1(4) . . ?
C19_5 C20_5 C21_5 106.1(4) . . ?
O3_5 C21_5 N2_5 127.1(5) . . ?
O3_5 C21_5 C20_5 127.6(4) . . ?
N2_5 C21_5 C20_5 105.3(4) . . ?
C1_6 N1_6 C9_6 125.9(4) . . ?
C8_6 N1_6 C1_6 112.1(4) . . ?
C8_6 N1_6 C9_6 122.0(4) . . ?
C13_6 N2_6 C10_6 125.3(3) . . ?
C21_6 N2_6 C10_6 123.9(4) . . ?
C21_6 N2_6 C13_6 110.7(4) . . ?
O1_6 C1_6 N1_6 125.4(4) . . ?
O1_6 C1_6 C2_6 129.3(5) . . ?
N1_6 C1_6 C2_6 105.3(4) . . ?
C3_6 C2_6 C1_6 131.0(4) . . ?
C3_6 C2_6 C7_6 121.3(4) . . ?
C7_6 C2_6 C1_6 107.7(4) . . ?
C2_6 C3_6 C4_6 117.7(4) . . ?
C5_6 C4_6 C3_6 120.1(4) . . ?
C6_6 C5_6 C4_6 122.3(4) . . ?
C7_6 C6_6 C5_6 117.0(4) . . ?
C2_6 C7_6 C8_6 108.4(4) . . ?
C6_6 C7_6 C2_6 121.6(4) . . ?
C6_6 C7_6 C8_6 130.0(4) . . ?
O2_6 C8_6 N1_6 124.2(4) . . ?
O2_6 C8_6 C7_6 129.4(4) . . ?
N1_6 C8_6 C7_6 106.4(4) . . ?
N1_6 C9_6 C10_6 110.6(3) . . ?
N2_6 C10_6 C9_6 110.0(3) . . ?
N2_6 C10_6 C11_6 113.5(3) . . ?
C11_6 C10_6 C9_6 113.1(3) . . ?
C12_6 C11_6 C10_6 125.5(4) . . ?
C14_6 C13_6 N2_6 128.2(4) . . ?
C14_6 C13_6 C19_6 120.7(4) . . ?
C19_6 C13_6 N2_6 111.1(4) . . ?
C13_6 C14_6 C15_6 118.3(5) . . ?
C16_6 C15_6 C14_6 122.5(5) . . ?
C15_6 C16_6 C17_6 120.2(5) . . ?
C15_6 C16_6 C18_6 118.4(4) . . ?
C18_6 C16_6 C17_6 121.4(5) . . ?
C16_6 C18_6 C19_6 119.5(4) . . ?
C13_6 C19_6 C20_6 106.7(4) . . ?
C18_6 C19_6 C13_6 120.5(4) . . ?
C18_6 C19_6 C20_6 132.9(4) . . ?
O4_6 C20_6 C19_6 130.4(5) . . ?
O4_6 C20_6 C21_6 123.1(4) . . ?
C19_6 C20_6 C21_6 106.4(4) . . ?
O3_6 C21_6 N2_6 127.4(4) . . ?
O3_6 C21_6 C20_6 127.7(4) . . ?
N2_6 C21_6 C20_6 105.0(3) . . ?
C1_3 N1_3 C8_3 111.8(3) . . ?
C1_3 N1_3 C9_3 126.1(3) . . ?
C8_3 N1_3 C9_3 122.1(4) . . ?
C13_3 N2_3 C10_3 126.2(4) . . ?
C21_3 N2_3 C10_3 123.6(4) . . ?
C21_3 N2_3 C13_3 109.8(4) . . ?
O1_3 C1_3 N1_3 124.2(4) . . ?
O1_3 C1_3 C2_3 129.7(4) . . ?
N1_3 C1_3 C2_3 106.0(3) . . ?
C3_3 C2_3 C1_3 131.2(4) . . ?
C7_3 C2_3 C1_3 107.9(4) . . ?
C7_3 C2_3 C3_3 120.9(4) . . ?
C2_3 C3_3 C4_3 117.4(4) . . ?
C5_3 C4_3 C3_3 121.3(4) . . ?
C6_3 C5_3 C4_3 120.8(4) . . ?
C7_3 C6_3 C5_3 117.3(4) . . ?
C2_3 C7_3 C6_3 122.3(4) . . ?
C2_3 C7_3 C8_3 108.4(4) . . ?
C6_3 C7_3 C8_3 129.3(4) . . ?
O2_3 C8_3 N1_3 124.9(4) . . ?
O2_3 C8_3 C7_3 129.3(4) . . ?
N1_3 C8_3 C7_3 105.8(4) . . ?
N1_3 C9_3 C10_3 109.8(3) . . ?
N2_3 C10_3 C9_3 112.4(3) . . ?
N2_3 C10_3 C11_3 113.8(3) . . ?
C11_3 C10_3 C9_3 111.6(4) . . ?
C12_3 C11_3 C10_3 125.7(4) . . ?
C14_3 C13_3 N2_3 127.2(4) . . ?
C14_3 C13_3 C19_3 121.5(4) . . ?
C19_3 C13_3 N2_3 111.3(4) . . ?
C13_3 C14_3 C15_3 116.3(4) . . ?
C16_3 C15_3 C14_3 123.4(4) . . ?
C15_3 C16_3 C17_3 120.4(5) . . ?
C15_3 C16_3 C18_3 118.8(4) . . ?
C18_3 C16_3 C17_3 120.8(4) . . ?
C19_3 C18_3 C16_3 118.0(4) . . ?
C13_3 C19_3 C20_3 107.4(4) . . ?
C18_3 C19_3 C13_3 121.9(4) . . ?
C18_3 C19_3 C20_3 130.7(5) . . ?
O4_3 C20_3 C19_3 131.0(5) . . ?
O4_3 C20_3 C21_3 124.0(5) . . ?
C19_3 C20_3 C21_3 105.0(4) . . ?
O3_3 C21_3 N2_3 126.6(5) . . ?
O3_3 C21_3 C20_3 127.0(5) . . ?
N2_3 C21_3 C20_3 106.4(4) . . ?
C1_4 N1_4 C9_4 126.4(4) . . ?
C8_4 N1_4 C1_4 112.0(4) . . ?
C8_4 N1_4 C9_4 121.5(4) . . ?
C13_4 N2_4 C10_4 124.7(4) . . ?
C21_4 N2_4 C10_4 125.1(4) . . ?
C21_4 N2_4 C13_4 110.3(3) . . ?
O1_4 C1_4 N1_4 125.1(4) . . ?
O1_4 C1_4 C2_4 129.7(4) . . ?
N1_4 C1_4 C2_4 105.2(3) . . ?
C3_4 C2_4 C1_4 130.4(4) . . ?
C3_4 C2_4 C7_4 121.6(4) . . ?
C7_4 C2_4 C1_4 108.0(4) . . ?
C2_4 C3_4 C4_4 117.4(4) . . ?
C5_4 C4_4 C3_4 120.9(4) . . ?
C4_4 C5_4 C6_4 121.3(4) . . ?
C7_4 C6_4 C5_4 117.1(4) . . ?
C2_4 C7_4 C6_4 121.6(4) . . ?
C2_4 C7_4 C8_4 108.4(4) . . ?
C6_4 C7_4 C8_4 129.9(4) . . ?
O2_4 C8_4 N1_4 123.9(4) . . ?
O2_4 C8_4 C7_4 129.8(4) . . ?
N1_4 C8_4 C7_4 106.3(4) . . ?
N1_4 C9_4 C10_4 108.9(4) . . ?
N2_4 C10_4 C9_4 111.1(3) . . ?
N2_4 C10_4 C11_4 111.1(3) . . ?
C11_4 C10_4 C9_4 114.7(4) . . ?
C12_4 C11_4 C10_4 127.1(4) . . ?
C14_4 C13_4 N2_4 127.8(4) . . ?
C14_4 C13_4 C19_4 121.7(4) . . ?
C19_4 C13_4 N2_4 110.5(4) . . ?
C13_4 C14_4 C15_4 116.3(4) . . ?
C16_4 C15_4 C14_4 123.3(4) . . ?
C15_4 C16_4 C17_4 120.9(4) . . ?
C15_4 C16_4 C18_4 119.4(4) . . ?
C18_4 C16_4 C17_4 119.7(4) . . ?
C19_4 C18_4 C16_4 118.5(4) . . ?
C13_4 C19_4 C20_4 107.7(4) . . ?
C18_4 C19_4 C13_4 120.9(4) . . ?
C18_4 C19_4 C20_4 131.4(4) . . ?
O4_4 C20_4 C19_4 130.9(4) . . ?
O4_4 C20_4 C21_4 124.0(4) . . ?
C19_4 C20_4 C21_4 105.1(4) . . ?
O3_4 C21_4 N2_4 127.6(4) . . ?
O3_4 C21_4 C20_4 126.1(4) . . ?
N2_4 C21_4 C20_4 106.3(4) . . ?

loop_
_geom_bond_atom_site_label_1
_geom_bond_atom_site_label_2
_geom_bond_distance
_geom_bond_site_symmetry_2
_geom_bond_publ_flag
O1_1 C1_1 1.217(7) . ?
O2_1 C8_1 1.208(7) . ?
O3_1 C21_1 1.203(8) . ?
O4_1 C20_1 1.215(7) . ?
N1_1 C1_1 1.393(6) . ?
N1_1 C8_1 1.401(7) . ?
N1_1 C9_1 1.449(6) . ?
N2_1 C10_1 1.465(6) . ?
N2_1 C13_1 1.405(7) . ?
N2_1 C21_1 1.386(7) . ?
C1_1 C2_1 1.486(8) . ?
C2_1 C3_1 1.386(8) . ?
C2_1 C7_1 1.391(8) . ?
C3_1 C4_1 1.383(9) . ?
C4_1 C5_1 1.386(10) . ?
C5_1 C6_1 1.394(8) . ?
C6_1 C7_1 1.377(8) . ?
C7_1 C8_1 1.478(7) . ?
C9_1 C10_1 1.528(7) . ?
C10_1 C11_1 1.496(6) . ?
C11_1 C12_1 1.317(7) . ?
C13_1 C14_1 1.385(8) . ?
C13_1 C19_1 1.406(7) . ?
C14_1 C15_1 1.399(7) . ?
C15_1 C16_1 1.403(7) . ?
C16_1 C17_1 1.511(6) . ?
C16_1 C18_1 1.398(7) . ?
C18_1 C19_1 1.378(8) . ?
C19_1 C20_1 1.459(9) . ?
C20_1 C21_1 1.560(8) . ?
O1_2 C1_2 1.212(7) . ?
O2_2 C8_2 1.209(7) . ?
O3_2 C21_2 1.210(7) . ?
O4_2 C20_2 1.210(7) . ?
N1_2 C1_2 1.404(6) . ?
N1_2 C8_2 1.400(6) . ?
N1_2 C9_2 1.445(6) . ?
N2_2 C10_2 1.461(6) . ?
N2_2 C13_2 1.413(6) . ?
N2_2 C21_2 1.375(7) . ?
C1_2 C2_2 1.488(8) . ?
C2_2 C3_2 1.380(8) . ?
C2_2 C7_2 1.389(8) . ?
C3_2 C4_2 1.388(10) . ?
C4_2 C5_2 1.376(11) . ?
C5_2 C6_2 1.389(8) . ?
C6_2 C7_2 1.377(8) . ?
C7_2 C8_2 1.474(7) . ?
C9_2 C10_2 1.541(7) . ?
C10_2 C11_2 1.499(6) . ?
C11_2 C12_2 1.322(7) . ?
C13_2 C14_2 1.386(7) . ?
C13_2 C19_2 1.398(7) . ?
C14_2 C15_2 1.396(6) . ?
C15_2 C16_2 1.404(6) . ?
C16_2 C17_2 1.504(6) . ?
C16_2 C18_2 1.399(7) . ?
C18_2 C19_2 1.373(7) . ?
C19_2 C20_2 1.471(8) . ?
C20_2 C21_2 1.558(7) . ?
O1_5 C1_5 1.209(6) . ?
O2_5 C8_5 1.227(6) . ?
O3_5 C21_5 1.206(5) . ?
O4_5 C20_5 1.215(5) . ?
N1_5 C1_5 1.408(7) . ?
N1_5 C8_5 1.392(6) . ?
N1_5 C9_5 1.450(6) . ?
N2_5 C10_5 1.470(5) . ?
N2_5 C13_5 1.422(6) . ?
N2_5 C21_5 1.369(5) . ?
C1_5 C2_5 1.498(6) . ?
C2_5 C3_5 1.389(6) . ?
C2_5 C7_5 1.400(7) . ?
C3_5 C4_5 1.400(7) . ?
C4_5 C5_5 1.399(7) . ?
C5_5 C6_5 1.388(7) . ?
C6_5 C7_5 1.384(7) . ?
C7_5 C8_5 1.474(7) . ?
C9_5 C10_5 1.530(6) . ?
C10_5 C11_5 1.512(6) . ?
C11_5 C12_5 1.320(6) . ?
C13_5 C14_5 1.368(7) . ?
C13_5 C19_5 1.400(6) . ?
C14_5 C15_5 1.407(7) . ?
C15_5 C16_5 1.381(8) . ?
C16_5 C17_5 1.515(6) . ?
C16_5 C18_5 1.399(7) . ?
C18_5 C19_5 1.391(6) . ?
C19_5 C20_5 1.448(6) . ?
C20_5 C21_5 1.556(7) . ?
O1_6 C1_6 1.211(6) . ?
O2_6 C8_6 1.230(6) . ?
O3_6 C21_6 1.209(5) . ?
O4_6 C20_6 1.221(5) . ?
N1_6 C1_6 1.404(6) . ?
N1_6 C8_6 1.395(6) . ?
N1_6 C9_6 1.457(6) . ?
N2_6 C10_6 1.458(5) . ?
N2_6 C13_6 1.415(6) . ?
N2_6 C21_6 1.371(5) . ?
C1_6 C2_6 1.501(6) . ?
C2_6 C3_6 1.390(7) . ?
C2_6 C7_6 1.399(6) . ?
C3_6 C4_6 1.398(6) . ?
C4_6 C5_6 1.395(7) . ?
C5_6 C6_6 1.395(6) . ?
C6_6 C7_6 1.376(6) . ?
C7_6 C8_6 1.474(7) . ?
C9_6 C10_6 1.536(6) . ?
C10_6 C11_6 1.516(6) . ?
C11_6 C12_6 1.310(6) . ?
C13_6 C14_6 1.368(7) . ?
C13_6 C19_6 1.399(6) . ?
C14_6 C15_6 1.397(7) . ?
C15_6 C16_6 1.391(8) . ?
C16_6 C17_6 1.512(6) . ?
C16_6 C18_6 1.395(7) . ?
C18_6 C19_6 1.397(6) . ?
C19_6 C20_6 1.446(6) . ?
C20_6 C21_6 1.555(7) . ?
O1_3 C1_3 1.211(5) . ?
O2_3 C8_3 1.199(6) . ?
O3_3 C21_3 1.211(6) . ?
O4_3 C20_3 1.229(6) . ?
N1_3 C1_3 1.387(5) . ?
N1_3 C8_3 1.404(5) . ?
N1_3 C9_3 1.456(5) . ?
N2_3 C10_3 1.464(5) . ?
N2_3 C13_3 1.429(5) . ?
N2_3 C21_3 1.386(6) . ?
C1_3 C2_3 1.493(6) . ?
C2_3 C3_3 1.385(6) . ?
C2_3 C7_3 1.383(6) . ?
C3_3 C4_3 1.403(6) . ?
C4_3 C5_3 1.395(7) . ?
C5_3 C6_3 1.390(7) . ?
C6_3 C7_3 1.387(6) . ?
C7_3 C8_3 1.481(6) . ?
C9_3 C10_3 1.522(6) . ?
C10_3 C11_3 1.514(6) . ?
C11_3 C12_3 1.297(6) . ?
C13_3 C14_3 1.386(6) . ?
C13_3 C19_3 1.394(6) . ?
C14_3 C15_3 1.403(6) . ?
C15_3 C16_3 1.399(6) . ?
C16_3 C17_3 1.506(6) . ?
C16_3 C18_3 1.412(7) . ?
C18_3 C19_3 1.388(6) . ?
C19_3 C20_3 1.475(6) . ?
C20_3 C21_3 1.554(7) . ?
O1_4 C1_4 1.203(5) . ?
O2_4 C8_4 1.205(6) . ?
O3_4 C21_4 1.214(6) . ?
O4_4 C20_4 1.229(6) . ?
N1_4 C1_4 1.399(5) . ?
N1_4 C8_4 1.393(5) . ?
N1_4 C9_4 1.458(6) . ?
N2_4 C10_4 1.468(5) . ?
N2_4 C13_4 1.426(5) . ?
N2_4 C21_4 1.375(6) . ?
C1_4 C2_4 1.503(6) . ?
C2_4 C3_4 1.378(6) . ?
C2_4 C7_4 1.383(6) . ?
C3_4 C4_4 1.407(6) . ?
C4_4 C5_4 1.387(7) . ?
C5_4 C6_4 1.394(7) . ?
C6_4 C7_4 1.391(6) . ?
C7_4 C8_4 1.479(6) . ?
C9_4 C10_4 1.531(6) . ?
C10_4 C11_4 1.504(6) . ?
C11_4 C12_4 1.322(6) . ?
C13_4 C14_4 1.395(6) . ?
C13_4 C19_4 1.401(6) . ?
C14_4 C15_4 1.400(6) . ?
C15_4 C16_4 1.395(6) . ?
C16_4 C17_4 1.518(6) . ?
C16_4 C18_4 1.402(6) . ?
C18_4 C19_4 1.397(6) . ?
C19_4 C20_4 1.462(6) . ?
C20_4 C21_4 1.553(7) . ?

loop_
_geom_torsion_atom_site_label_1
_geom_torsion_atom_site_label_2
_geom_torsion_atom_site_label_3
_geom_torsion_atom_site_label_4
_geom_torsion
_geom_torsion_site_symmetry_1
_geom_torsion_site_symmetry_2
_geom_torsion_site_symmetry_3
_geom_torsion_site_symmetry_4
_geom_torsion_publ_flag
O1_1 C1_1 C2_1 C3_1 1.2(10) . . . . ?
O1_1 C1_1 C2_1 C7_1 -178.4(6) . . . . ?
O4_1 C20_1 C21_1 O3_1 0.0(10) . . . . ?
O4_1 C20_1 C21_1 N2_1 178.5(5) . . . . ?
N1_1 C1_1 C2_1 C3_1 -179.0(6) . . . . ?
N1_1 C1_1 C2_1 C7_1 1.4(6) . . . . ?
N1_1 C9_1 C10_1 N2_1 -69.2(5) . . . . ?
N1_1 C9_1 C10_1 C11_1 163.5(4) . . . . ?
N2_1 C10_1 C11_1 C12_1 -139.5(6) . . . . ?
N2_1 C13_1 C14_1 C15_1 -177.6(5) . . . . ?
N2_1 C13_1 C19_1 C18_1 178.3(5) . . . . ?
N2_1 C13_1 C19_1 C20_1 -1.0(6) . . . . ?
C1_1 N1_1 C8_1 O2_1 177.4(5) . . . . ?
C1_1 N1_1 C8_1 C7_1 -0.9(6) . . . . ?
C1_1 N1_1 C9_1 C10_1 110.7(6) . . . . ?
C1_1 C2_1 C3_1 C4_1 -178.2(6) . . . . ?
C1_1 C2_1 C7_1 C6_1 178.9(5) . . . . ?
C1_1 C2_1 C7_1 C8_1 -2.0(6) . . . . ?
C2_1 C3_1 C4_1 C5_1 -1.1(9) . . . . ?
C2_1 C7_1 C8_1 O2_1 -176.4(6) . . . . ?
C2_1 C7_1 C8_1 N1_1 1.8(6) . . . . ?
C3_1 C2_1 C7_1 C6_1 -0.7(8) . . . . ?
C3_1 C2_1 C7_1 C8_1 178.4(5) . . . . ?
C3_1 C4_1 C5_1 C6_1 0.2(9) . . . . ?
C4_1 C5_1 C6_1 C7_1 0.4(9) . . . . ?
C5_1 C6_1 C7_1 C2_1 -0.2(8) . . . . ?
C5_1 C6_1 C7_1 C8_1 -179.1(5) . . . . ?
C6_1 C7_1 C8_1 O2_1 2.6(10) . . . . ?
C6_1 C7_1 C8_1 N1_1 -179.1(5) . . . . ?
C7_1 C2_1 C3_1 C4_1 1.3(8) . . . . ?
C8_1 N1_1 C1_1 O1_1 179.5(5) . . . . ?
C8_1 N1_1 C1_1 C2_1 -0.2(6) . . . . ?
C8_1 N1_1 C9_1 C10_1 -68.7(6) . . . . ?
C9_1 N1_1 C1_1 O1_1 0.1(9) . . . . ?
C9_1 N1_1 C1_1 C2_1 -179.7(5) . . . . ?
C9_1 N1_1 C8_1 O2_1 -3.1(8) . . . . ?
C9_1 N1_1 C8_1 C7_1 178.5(4) . . . . ?
C9_1 C10_1 C11_1 C12_1 -11.3(8) . . . . ?
C10_1 N2_1 C13_1 C14_1 10.5(9) . . . . ?
C10_1 N2_1 C13_1 C19_1 -170.8(5) . . . . ?
C10_1 N2_1 C21_1 O3_1 -9.4(9) . . . . ?
C10_1 N2_1 C21_1 C20_1 172.1(4) . . . . ?
C13_1 N2_1 C10_1 C9_1 -77.6(6) . . . . ?
C13_1 N2_1 C10_1 C11_1 51.9(7) . . . . ?
C13_1 N2_1 C21_1 O3_1 179.3(6) . . . . ?
C13_1 N2_1 C21_1 C20_1 0.8(6) . . . . ?
C13_1 C14_1 C15_1 C16_1 -2.1(7) . . . . ?
C13_1 C19_1 C20_1 O4_1 -178.4(6) . . . . ?
C13_1 C19_1 C20_1 C21_1 1.5(6) . . . . ?
C14_1 C13_1 C19_1 C18_1 -2.9(8) . . . . ?
C14_1 C13_1 C19_1 C20_1 177.8(5) . . . . ?
C14_1 C15_1 C16_1 C17_1 -179.7(5) . . . . ?
C14_1 C15_1 C16_1 C18_1 -0.7(7) . . . . ?
C15_1 C16_1 C18_1 C19_1 1.7(7) . . . . ?
C16_1 C18_1 C19_1 C13_1 0.1(7) . . . . ?
C16_1 C18_1 C19_1 C20_1 179.2(5) . . . . ?
C17_1 C16_1 C18_1 C19_1 -179.4(4) . . . . ?
C18_1 C19_1 C20_1 O4_1 2.3(11) . . . . ?
C18_1 C19_1 C20_1 C21_1 -177.7(5) . . . . ?
C19_1 C13_1 C14_1 C15_1 3.8(7) . . . . ?
C19_1 C20_1 C21_1 O3_1 -179.9(6) . . . . ?
C19_1 C20_1 C21_1 N2_1 -1.4(6) . . . . ?
C21_1 N2_1 C10_1 C9_1 112.4(5) . . . . ?
C21_1 N2_1 C10_1 C11_1 -118.1(5) . . . . ?
C21_1 N2_1 C13_1 C14_1 -178.6(5) . . . . ?
C21_1 N2_1 C13_1 C19_1 0.1(6) . . . . ?
O1_2 C1_2 C2_2 C3_2 1.0(11) . . . . ?
O1_2 C1_2 C2_2 C7_2 -178.1(6) . . . . ?
O4_2 C20_2 C21_2 O3_2 0.5(9) . . . . ?
O4_2 C20_2 C21_2 N2_2 179.2(5) . . . . ?
N1_2 C1_2 C2_2 C3_2 -179.1(6) . . . . ?
N1_2 C1_2 C2_2 C7_2 1.8(6) . . . . ?
N1_2 C9_2 C10_2 N2_2 -67.7(5) . . . . ?
N1_2 C9_2 C10_2 C11_2 166.3(4) . . . . ?
N2_2 C10_2 C11_2 C12_2 -125.8(5) . . . . ?
N2_2 C13_2 C14_2 C15_2 -179.3(5) . . . . ?
N2_2 C13_2 C19_2 C18_2 179.0(5) . . . . ?
N2_2 C13_2 C19_2 C20_2 -0.9(6) . . . . ?
C1_2 N1_2 C8_2 O2_2 178.9(5) . . . . ?
C1_2 N1_2 C8_2 C7_2 0.2(6) . . . . ?
C1_2 N1_2 C9_2 C10_2 104.2(6) . . . . ?
C1_2 C2_2 C3_2 C4_2 -177.5(6) . . . . ?
C1_2 C2_2 C7_2 C6_2 177.9(5) . . . . ?
C1_2 C2_2 C7_2 C8_2 -1.7(6) . . . . ?
C2_2 C3_2 C4_2 C5_2 -0.8(9) . . . . ?
C2_2 C7_2 C8_2 O2_2 -177.7(6) . . . . ?
C2_2 C7_2 C8_2 N1_2 1.0(6) . . . . ?
C3_2 C2_2 C7_2 C6_2 -1.3(9) . . . . ?
C3_2 C2_2 C7_2 C8_2 179.0(5) . . . . ?
C3_2 C4_2 C5_2 C6_2 -0.2(10) . . . . ?
C4_2 C5_2 C6_2 C7_2 0.5(9) . . . . ?
C5_2 C6_2 C7_2 C2_2 0.3(8) . . . . ?
C5_2 C6_2 C7_2 C8_2 179.8(5) . . . . ?
C6_2 C7_2 C8_2 O2_2 2.7(10) . . . . ?
C6_2 C7_2 C8_2 N1_2 -178.6(5) . . . . ?
C7_2 C2_2 C3_2 C4_2 1.5(8) . . . . ?
C8_2 N1_2 C1_2 O1_2 178.7(5) . . . . ?
C8_2 N1_2 C1_2 C2_2 -1.2(6) . . . . ?
C8_2 N1_2 C9_2 C10_2 -73.1(6) . . . . ?
C9_2 N1_2 C1_2 O1_2 1.2(9) . . . . ?
C9_2 N1_2 C1_2 C2_2 -178.7(5) . . . . ?
C9_2 N1_2 C8_2 O2_2 -3.4(8) . . . . ?
C9_2 N1_2 C8_2 C7_2 177.8(4) . . . . ?
C9_2 C10_2 C11_2 C12_2 0.7(6) . . . . ?
C10_2 N2_2 C13_2 C14_2 2.2(8) . . . . ?
C10_2 N2_2 C13_2 C19_2 -177.8(4) . . . . ?
C10_2 N2_2 C21_2 O3_2 -2.7(9) . . . . ?
C10_2 N2_2 C21_2 C20_2 178.7(4) . . . . ?
C13_2 N2_2 C10_2 C9_2 -68.0(6) . . . . ?
C13_2 N2_2 C10_2 C11_2 60.6(6) . . . . ?
C13_2 N2_2 C21_2 O3_2 179.5(6) . . . . ?
C13_2 N2_2 C21_2 C20_2 0.9(6) . . . . ?
C13_2 C14_2 C15_2 C16_2 -0.7(7) . . . . ?
C13_2 C19_2 C20_2 O4_2 -179.3(6) . . . . ?
C13_2 C19_2 C20_2 C21_2 1.3(6) . . . . ?
C14_2 C13_2 C19_2 C18_2 -1.0(8) . . . . ?
C14_2 C13_2 C19_2 C20_2 179.1(5) . . . . ?
C14_2 C15_2 C16_2 C17_2 -179.1(4) . . . . ?
C14_2 C15_2 C16_2 C18_2 1.0(7) . . . . ?
C15_2 C16_2 C18_2 C19_2 -1.2(7) . . . . ?
C16_2 C18_2 C19_2 C13_2 1.2(7) . . . . ?
C16_2 C18_2 C19_2 C20_2 -178.8(5) . . . . ?
C17_2 C16_2 C18_2 C19_2 178.8(4) . . . . ?
C18_2 C19_2 C20_2 O4_2 0.8(10) . . . . ?
C18_2 C19_2 C20_2 C21_2 -178.6(5) . . . . ?
C19_2 C13_2 C14_2 C15_2 0.7(7) . . . . ?
C19_2 C20_2 C21_2 O3_2 180.0(5) . . . . ?
C19_2 C20_2 C21_2 N2_2 -1.3(6) . . . . ?
C21_2 N2_2 C10_2 C9_2 114.5(5) . . . . ?
C21_2 N2_2 C10_2 C11_2 -116.9(5) . . . . ?
C21_2 N2_2 C13_2 C14_2 180.0(5) . . . . ?
C21_2 N2_2 C13_2 C19_2 0.0(6) . . . . ?
O1_5 C1_5 C2_5 C3_5 1.6(9) . . . . ?
O1_5 C1_5 C2_5 C7_5 -176.8(5) . . . . ?
O4_5 C20_5 C21_5 O3_5 -1.0(7) . . . . ?
O4_5 C20_5 C21_5 N2_5 178.5(4) . . . . ?
N1_5 C1_5 C2_5 C3_5 -179.1(5) . . . . ?
N1_5 C1_5 C2_5 C7_5 2.4(5) . . . . ?
N1_5 C9_5 C10_5 N2_5 -67.5(5) . . . . ?
N1_5 C9_5 C10_5 C11_5 165.8(4) . . . . ?
N2_5 C10_5 C11_5 C12_5 -129.7(4) . . . . ?
N2_5 C13_5 C14_5 C15_5 -178.5(4) . . . . ?
N2_5 C13_5 C19_5 C18_5 178.4(4) . . . . ?
N2_5 C13_5 C19_5 C20_5 -1.3(5) . . . . ?
C1_5 N1_5 C8_5 O2_5 178.1(4) . . . . ?
C1_5 N1_5 C8_5 C7_5 -1.3(5) . . . . ?
C1_5 N1_5 C9_5 C10_5 108.8(5) . . . . ?
C1_5 C2_5 C3_5 C4_5 -176.8(4) . . . . ?
C1_5 C2_5 C7_5 C6_5 177.6(4) . . . . ?
C1_5 C2_5 C7_5 C8_5 -3.3(5) . . . . ?
C2_5 C3_5 C4_5 C5_5 -1.1(6) . . . . ?
C2_5 C7_5 C8_5 O2_5 -176.4(5) . . . . ?
C2_5 C7_5 C8_5 N1_5 2.9(5) . . . . ?
C3_5 C2_5 C7_5 C6_5 -1.1(7) . . . . ?
C3_5 C2_5 C7_5 C8_5 178.1(4) . . . . ?
C3_5 C4_5 C5_5 C6_5 0.3(7) . . . . ?
C4_5 C5_5 C6_5 C7_5 0.1(7) . . . . ?
C5_5 C6_5 C7_5 C2_5 0.3(7) . . . . ?
C5_5 C6_5 C7_5 C8_5 -178.7(5) . . . . ?
C6_5 C7_5 C8_5 O2_5 2.6(8) . . . . ?
C6_5 C7_5 C8_5 N1_5 -178.1(5) . . . . ?
C7_5 C2_5 C3_5 C4_5 1.4(6) . . . . ?
C8_5 N1_5 C1_5 O1_5 178.7(5) . . . . ?
C8_5 N1_5 C1_5 C2_5 -0.6(5) . . . . ?
C8_5 N1_5 C9_5 C10_5 -70.8(5) . . . . ?
C9_5 N1_5 C1_5 O1_5 -1.0(8) . . . . ?
C9_5 N1_5 C1_5 C2_5 179.6(4) . . . . ?
C9_5 N1_5 C8_5 O2_5 -2.2(7) . . . . ?
C9_5 N1_5 C8_5 C7_5 178.4(4) . . . . ?
C9_5 C10_5 C11_5 C12_5 -3.0(6) . . . . ?
C10_5 N2_5 C13_5 C14_5 5.9(7) . . . . ?
C10_5 N2_5 C13_5 C19_5 -174.6(4) . . . . ?
C10_5 N2_5 C21_5 O3_5 -5.1(7) . . . . ?
C10_5 N2_5 C21_5 C20_5 175.4(4) . . . . ?
C13_5 N2_5 C10_5 C9_5 -73.4(5) . . . . ?
C13_5 N2_5 C10_5 C11_5 55.7(5) . . . . ?
C13_5 N2_5 C21_5 O3_5 178.9(4) . . . . ?
C13_5 N2_5 C21_5 C20_5 -0.6(5) . . . . ?
C13_5 C14_5 C15_5 C16_5 -0.9(8) . . . . ?
C13_5 C19_5 C20_5 O4_5 -177.7(5) . . . . ?
C13_5 C19_5 C20_5 C21_5 0.9(5) . . . . ?
C14_5 C13_5 C19_5 C18_5 -2.1(7) . . . . ?
C14_5 C13_5 C19_5 C20_5 178.2(4) . . . . ?
C14_5 C15_5 C16_5 C17_5 -178.5(5) . . . . ?
C14_5 C15_5 C16_5 C18_5 -0.4(8) . . . . ?
C15_5 C16_5 C18_5 C19_5 0.4(7) . . . . ?
C16_5 C18_5 C19_5 C13_5 0.8(7) . . . . ?
C16_5 C18_5 C19_5 C20_5 -179.6(5) . . . . ?
C17_5 C16_5 C18_5 C19_5 178.5(4) . . . . ?
C18_5 C19_5 C20_5 O4_5 2.7(8) . . . . ?
C18_5 C19_5 C20_5 C21_5 -178.7(5) . . . . ?
C19_5 C13_5 C14_5 C15_5 2.1(7) . . . . ?
C19_5 C20_5 C21_5 O3_5 -179.7(4) . . . . ?
C19_5 C20_5 C21_5 N2_5 -0.2(5) . . . . ?
C21_5 N2_5 C10_5 C9_5 111.3(4) . . . . ?
C21_5 N2_5 C10_5 C11_5 -119.7(4) . . . . ?
C21_5 N2_5 C13_5 C14_5 -178.2(5) . . . . ?
C21_5 N2_5 C13_5 C19_5 1.2(5) . . . . ?
O1_6 C1_6 C2_6 C3_6 2.5(9) . . . . ?
O1_6 C1_6 C2_6 C7_6 -178.0(5) . . . . ?
O4_6 C20_6 C21_6 O3_6 1.2(7) . . . . ?
O4_6 C20_6 C21_6 N2_6 -179.0(4) . . . . ?
N1_6 C1_6 C2_6 C3_6 -177.4(5) . . . . ?
N1_6 C1_6 C2_6 C7_6 2.2(5) . . . . ?
N1_6 C9_6 C10_6 N2_6 -68.8(4) . . . . ?
N1_6 C9_6 C10_6 C11_6 163.2(3) . . . . ?
N2_6 C10_6 C11_6 C12_6 27.8(6) . . . . ?
N2_6 C13_6 C14_6 C15_6 -178.2(4) . . . . ?
N2_6 C13_6 C19_6 C18_6 178.7(4) . . . . ?
N2_6 C13_6 C19_6 C20_6 -1.3(5) . . . . ?
C1_6 N1_6 C8_6 O2_6 179.7(4) . . . . ?
C1_6 N1_6 C8_6 C7_6 0.5(5) . . . . ?
C1_6 N1_6 C9_6 C10_6 116.1(5) . . . . ?
C1_6 C2_6 C3_6 C4_6 179.4(5) . . . . ?
C1_6 C2_6 C7_6 C6_6 179.8(4) . . . . ?
C1_6 C2_6 C7_6 C8_6 -1.9(5) . . . . ?
C2_6 C3_6 C4_6 C5_6 0.3(7) . . . . ?
C2_6 C7_6 C8_6 O2_6 -178.1(4) . . . . ?
C2_6 C7_6 C8_6 N1_6 0.9(5) . . . . ?
C3_6 C2_6 C7_6 C6_6 -0.5(7) . . . . ?
C3_6 C2_6 C7_6 C8_6 177.7(4) . . . . ?
C3_6 C4_6 C5_6 C6_6 0.3(7) . . . . ?
C4_6 C5_6 C6_6 C7_6 -1.0(6) . . . . ?
C5_6 C6_6 C7_6 C2_6 1.1(6) . . . . ?
C5_6 C6_6 C7_6 C8_6 -176.7(4) . . . . ?
C6_6 C7_6 C8_6 O2_6 -0.1(8) . . . . ?
C6_6 C7_6 C8_6 N1_6 179.0(5) . . . . ?
C7_6 C2_6 C3_6 C4_6 -0.2(7) . . . . ?
C8_6 N1_6 C1_6 O1_6 178.5(5) . . . . ?
C8_6 N1_6 C1_6 C2_6 -1.7(5) . . . . ?
C8_6 N1_6 C9_6 C10_6 -65.4(5) . . . . ?
C9_6 N1_6 C1_6 O1_6 -2.9(8) . . . . ?
C9_6 N1_6 C1_6 C2_6 176.9(4) . . . . ?
C9_6 N1_6 C8_6 O2_6 1.0(7) . . . . ?
C9_6 N1_6 C8_6 C7_6 -178.1(4) . . . . ?
C9_6 C10_6 C11_6 C12_6 154.0(4) . . . . ?
C10_6 N2_6 C13_6 C14_6 0.3(7) . . . . ?
C10_6 N2_6 C13_6 C19_6 179.4(4) . . . . ?
C10_6 N2_6 C21_6 O3_6 0.0(7) . . . . ?
C10_6 N2_6 C21_6 C20_6 -179.8(4) . . . . ?
C13_6 N2_6 C10_6 C9_6 -72.1(5) . . . . ?
C13_6 N2_6 C10_6 C11_6 55.7(5) . . . . ?
C13_6 N2_6 C21_6 O3_6 176.2(4) . . . . ?
C13_6 N2_6 C21_6 C20_6 -3.6(4) . . . . ?
C13_6 C14_6 C15_6 C16_6 -1.1(8) . . . . ?
C13_6 C19_6 C20_6 O4_6 -179.0(5) . . . . ?
C13_6 C19_6 C20_6 C21_6 -0.9(5) . . . . ?
C14_6 C13_6 C19_6 C18_6 -2.1(7) . . . . ?
C14_6 C13_6 C19_6 C20_6 177.9(4) . . . . ?
C14_6 C15_6 C16_6 C17_6 -178.7(5) . . . . ?
C14_6 C15_6 C16_6 C18_6 -1.4(8) . . . . ?
C15_6 C16_6 C18_6 C19_6 2.1(7) . . . . ?
C16_6 C18_6 C19_6 C13_6 -0.4(7) . . . . ?
C16_6 C18_6 C19_6 C20_6 179.5(5) . . . . ?
C17_6 C16_6 C18_6 C19_6 179.3(5) . . . . ?
C18_6 C19_6 C20_6 O4_6 1.0(9) . . . . ?
C18_6 C19_6 C20_6 C21_6 179.1(5) . . . . ?
C19_6 C13_6 C14_6 C15_6 2.8(7) . . . . ?
C19_6 C20_6 C21_6 O3_6 -177.0(4) . . . . ?
C19_6 C20_6 C21_6 N2_6 2.8(4) . . . . ?
C21_6 N2_6 C10_6 C9_6 103.6(4) . . . . ?
C21_6 N2_6 C10_6 C11_6 -128.6(4) . . . . ?
C21_6 N2_6 C13_6 C14_6 -175.9(5) . . . . ?
C21_6 N2_6 C13_6 C19_6 3.2(5) . . . . ?
O1_3 C1_3 C2_3 C3_3 -0.1(8) . . . . ?
O1_3 C1_3 C2_3 C7_3 -178.7(4) . . . . ?
O4_3 C20_3 C21_3 O3_3 -3.5(8) . . . . ?
O4_3 C20_3 C21_3 N2_3 176.2(5) . . . . ?
N1_3 C1_3 C2_3 C3_3 179.5(4) . . . . ?
N1_3 C1_3 C2_3 C7_3 0.9(5) . . . . ?
N1_3 C9_3 C10_3 N2_3 -70.1(4) . . . . ?
N1_3 C9_3 C10_3 C11_3 160.6(3) . . . . ?
N2_3 C10_3 C11_3 C12_3 28.4(7) . . . . ?
N2_3 C13_3 C14_3 C15_3 -175.9(4) . . . . ?
N2_3 C13_3 C19_3 C18_3 176.6(4) . . . . ?
N2_3 C13_3 C19_3 C20_3 -3.0(5) . . . . ?
C1_3 N1_3 C8_3 O2_3 177.5(4) . . . . ?
C1_3 N1_3 C8_3 C7_3 -2.8(5) . . . . ?
C1_3 N1_3 C9_3 C10_3 117.7(4) . . . . ?
C1_3 C2_3 C3_3 C4_3 -178.6(4) . . . . ?
C1_3 C2_3 C7_3 C6_3 179.2(4) . . . . ?
C1_3 C2_3 C7_3 C8_3 -2.6(5) . . . . ?
C2_3 C3_3 C4_3 C5_3 0.5(7) . . . . ?
C2_3 C7_3 C8_3 O2_3 -177.0(5) . . . . ?
C2_3 C7_3 C8_3 N1_3 3.3(5) . . . . ?
C3_3 C2_3 C7_3 C6_3 0.5(7) . . . . ?
C3_3 C2_3 C7_3 C8_3 178.6(4) . . . . ?
C3_3 C4_3 C5_3 C6_3 -1.2(7) . . . . ?
C4_3 C5_3 C6_3 C7_3 1.4(7) . . . . ?
C5_3 C6_3 C7_3 C2_3 -1.1(7) . . . . ?
C5_3 C6_3 C7_3 C8_3 -178.8(5) . . . . ?
C6_3 C7_3 C8_3 O2_3 1.0(8) . . . . ?
C6_3 C7_3 C8_3 N1_3 -178.7(5) . . . . ?
C7_3 C2_3 C3_3 C4_3 -0.2(6) . . . . ?
C8_3 N1_3 C1_3 O1_3 -179.1(4) . . . . ?
C8_3 N1_3 C1_3 C2_3 1.3(5) . . . . ?
C8_3 N1_3 C9_3 C10_3 -64.2(5) . . . . ?
C9_3 N1_3 C1_3 O1_3 -0.7(7) . . . . ?
C9_3 N1_3 C1_3 C2_3 179.6(4) . . . . ?
C9_3 N1_3 C8_3 O2_3 -0.9(7) . . . . ?
C9_3 N1_3 C8_3 C7_3 178.8(4) . . . . ?
C9_3 C10_3 C11_3 C12_3 156.9(5) . . . . ?
C10_3 N2_3 C13_3 C14_3 7.7(6) . . . . ?
C10_3 N2_3 C13_3 C19_3 -171.1(4) . . . . ?
C10_3 N2_3 C21_3 O3_3 -6.9(7) . . . . ?
C10_3 N2_3 C21_3 C20_3 173.5(4) . . . . ?
C13_3 N2_3 C10_3 C9_3 -76.8(5) . . . . ?
C13_3 N2_3 C10_3 C11_3 51.2(6) . . . . ?
C13_3 N2_3 C21_3 O3_3 -179.8(4) . . . . ?
C13_3 N2_3 C21_3 C20_3 0.6(4) . . . . ?
C13_3 C14_3 C15_3 C16_3 -0.6(6) . . . . ?
C13_3 C19_3 C20_3 O4_3 -175.2(5) . . . . ?
C13_3 C19_3 C20_3 C21_3 3.2(5) . . . . ?
C14_3 C13_3 C19_3 C18_3 -2.3(6) . . . . ?
C14_3 C13_3 C19_3 C20_3 178.1(4) . . . . ?
C14_3 C15_3 C16_3 C17_3 179.5(4) . . . . ?
C14_3 C15_3 C16_3 C18_3 -2.2(7) . . . . ?
C15_3 C16_3 C18_3 C19_3 2.8(6) . . . . ?
C16_3 C18_3 C19_3 C13_3 -0.6(7) . . . . ?
C16_3 C18_3 C19_3 C20_3 178.9(5) . . . . ?
C17_3 C16_3 C18_3 C19_3 -179.0(4) . . . . ?
C18_3 C19_3 C20_3 O4_3 5.3(9) . . . . ?
C18_3 C19_3 C20_3 C21_3 -176.4(4) . . . . ?
C19_3 C13_3 C14_3 C15_3 2.9(6) . . . . ?
C19_3 C20_3 C21_3 O3_3 178.1(5) . . . . ?
C19_3 C20_3 C21_3 N2_3 -2.3(5) . . . . ?
C21_3 N2_3 C10_3 C9_3 111.5(4) . . . . ?
C21_3 N2_3 C10_3 C11_3 -120.4(4) . . . . ?
C21_3 N2_3 C13_3 C14_3 -179.6(4) . . . . ?
C21_3 N2_3 C13_3 C19_3 1.5(5) . . . . ?
O1_4 C1_4 C2_4 C3_4 2.5(8) . . . . ?
O1_4 C1_4 C2_4 C7_4 -175.9(5) . . . . ?
O4_4 C20_4 C21_4 O3_4 2.7(7) . . . . ?
O4_4 C20_4 C21_4 N2_4 -178.7(4) . . . . ?
N1_4 C1_4 C2_4 C3_4 -178.0(5) . . . . ?
N1_4 C1_4 C2_4 C7_4 3.6(5) . . . . ?
N1_4 C9_4 C10_4 N2_4 -69.1(4) . . . . ?
N1_4 C9_4 C10_4 C11_4 163.9(3) . . . . ?
N2_4 C10_4 C11_4 C12_4 -132.0(4) . . . . ?
N2_4 C13_4 C14_4 C15_4 -179.9(4) . . . . ?
N2_4 C13_4 C19_4 C18_4 179.6(4) . . . . ?
N2_4 C13_4 C19_4 C20_4 -1.3(5) . . . . ?
C1_4 N1_4 C8_4 O2_4 179.5(4) . . . . ?
C1_4 N1_4 C8_4 C7_4 0.0(5) . . . . ?
C1_4 N1_4 C9_4 C10_4 102.7(5) . . . . ?
C1_4 C2_4 C3_4 C4_4 -178.1(4) . . . . ?
C1_4 C2_4 C7_4 C6_4 177.2(4) . . . . ?
C1_4 C2_4 C7_4 C8_4 -3.7(5) . . . . ?
C2_4 C3_4 C4_4 C5_4 1.0(7) . . . . ?
C2_4 C7_4 C8_4 O2_4 -177.1(5) . . . . ?
C2_4 C7_4 C8_4 N1_4 2.4(5) . . . . ?
C3_4 C2_4 C7_4 C6_4 -1.3(7) . . . . ?
C3_4 C2_4 C7_4 C8_4 177.8(4) . . . . ?
C3_4 C4_4 C5_4 C6_4 -0.9(8) . . . . ?
C4_4 C5_4 C6_4 C7_4 -0.3(7) . . . . ?
C5_4 C6_4 C7_4 C2_4 1.4(7) . . . . ?
C5_4 C6_4 C7_4 C8_4 -177.5(4) . . . . ?
C6_4 C7_4 C8_4 O2_4 2.0(8) . . . . ?
C6_4 C7_4 C8_4 N1_4 -178.6(5) . . . . ?
C7_4 C2_4 C3_4 C4_4 0.1(7) . . . . ?
C8_4 N1_4 C1_4 O1_4 177.3(4) . . . . ?
C8_4 N1_4 C1_4 C2_4 -2.2(5) . . . . ?
C8_4 N1_4 C9_4 C10_4 -75.4(5) . . . . ?
C9_4 N1_4 C1_4 O1_4 -0.9(7) . . . . ?
C9_4 N1_4 C1_4 C2_4 179.5(4) . . . . ?
C9_4 N1_4 C8_4 O2_4 -2.1(7) . . . . ?
C9_4 N1_4 C8_4 C7_4 178.4(4) . . . . ?
C9_4 C10_4 C11_4 C12_4 -5.0(6) . . . . ?
C10_4 N2_4 C13_4 C14_4 4.0(6) . . . . ?
C10_4 N2_4 C13_4 C19_4 -176.3(4) . . . . ?
C10_4 N2_4 C21_4 O3_4 -5.4(7) . . . . ?
C10_4 N2_4 C21_4 C20_4 176.0(3) . . . . ?
C13_4 N2_4 C10_4 C9_4 -73.0(5) . . . . ?
C13_4 N2_4 C10_4 C11_4 56.0(5) . . . . ?
C13_4 N2_4 C21_4 O3_4 175.3(4) . . . . ?
C13_4 N2_4 C21_4 C20_4 -3.3(4) . . . . ?
C13_4 C14_4 C15_4 C16_4 0.5(6) . . . . ?
C13_4 C19_4 C20_4 O4_4 -179.4(5) . . . . ?
C13_4 C19_4 C20_4 C21_4 -0.7(4) . . . . ?
C14_4 C13_4 C19_4 C18_4 -0.7(6) . . . . ?
C14_4 C13_4 C19_4 C20_4 178.5(4) . . . . ?
C14_4 C15_4 C16_4 C17_4 -178.5(4) . . . . ?
C14_4 C15_4 C16_4 C18_4 -1.1(7) . . . . ?
C15_4 C16_4 C18_4 C19_4 0.8(6) . . . . ?
C16_4 C18_4 C19_4 C13_4 0.0(6) . . . . ?
C16_4 C18_4 C19_4 C20_4 -178.9(4) . . . . ?
C17_4 C16_4 C18_4 C19_4 178.2(4) . . . . ?
C18_4 C19_4 C20_4 O4_4 -0.4(8) . . . . ?
C18_4 C19_4 C20_4 C21_4 178.3(4) . . . . ?
C19_4 C13_4 C14_4 C15_4 0.4(6) . . . . ?
C19_4 C20_4 C21_4 O3_4 -176.1(4) . . . . ?
C19_4 C20_4 C21_4 N2_4 2.5(4) . . . . ?
C21_4 N2_4 C10_4 C9_4 107.8(5) . . . . ?
C21_4 N2_4 C10_4 C11_4 -123.2(4) . . . . ?
C21_4 N2_4 C13_4 C14_4 -176.7(4) . . . . ?
C21_4 N2_4 C13_4 C19_4 3.0(5) . . . . ?

loop_
_twin_individual_id
_twin_individual_mass_fraction_refined
1 0.2514
2 0.3729
3 0.3757

loop_
_publcif_info_datablock.id
_publcif_info_datablock.publ_exptl
_publcif_info_datablock.publ_geom
_publcif_info_datablock.structure
{4b779a56-0398-4ad9-a1fa-11e8a82a37e5} y y y

loop_
_publcif_info_exptl_table_extra_item
sin_theta_over_lambda_max

loop_
_publcif_info_exptl_table_header_item
?

loop_
_publcif_info_tables.block_id
_publcif_info_tables.reference_item
{4b779a56-0398-4ad9-a1fa-11e8a82a37e5} '_publcif_info_datablock.publ_exptl'

loop_
_publcif_info_cif.paper_type
CB

_cod_database_fobs_code 2108645
